data_7242322
loop_
_publ_author_name
'Sonina, Alina A.'
'Becker, Christina S.'
'Kuimov, Anatoly D.'
'Shundrina, Inna K.'
'Komarov, Vladislav Yu.'
'Kazantsev, Maxim S.'

_publ_section_title
;
 Alkyl-substituted bis(4-((9H-fluoren-9-ylidene)methyl)phenyl)thiophenes:
 weakening of intermolecular interactions and additive-assisted
 crystallization
;
_journal_issue 14
_journal_name_full CrystEngComm
_journal_page_first 2654
_journal_page_last 2664
_journal_paper_doi 10.1039/D0CE01794A
_journal_volume 23
_journal_year 2021
_chemical_formula_moiety 'C38.827 H45.418 S0.533, C36.755 H45.686 S0.467'
_chemical_formula_sum 'C76 H92 S'
_chemical_formula_weight 1037.55
_space_group_crystal_system monoclinic
_space_group_IT_number 14
_space_group_name_Hall '-P 2ybc'
_space_group_name_H-M_alt 'P 1 21/c 1'
_atom_sites_solution_hydrogens geom
_atom_sites_solution_primary dual
_audit_creation_date 2021-01-25
_audit_creation_method
;
Olex2 1.3
(compiled 2020.11.12 svn.r5f609507 for OlexSys, GUI svn.r6226)
;
_audit_update_record
;
2021-01-27 deposited with the CCDC.	2021-02-16 downloaded from the CCDC.
;
_cell_angle_alpha 90
_cell_angle_beta 91.715(2)
_cell_angle_gamma 90
_cell_formula_units_Z 4
_cell_length_a 5.6172(4)
_cell_length_b 56.654(4)
_cell_length_c 19.3396(13)
_cell_measurement_reflns_used 6064
_cell_measurement_temperature 80(2)
_cell_measurement_theta_max 38.05
_cell_measurement_theta_min 2.41
_cell_volume 6151.8(7)
_computing_cell_refinement 'Bruker SAINT'
_computing_data_collection 'Bruker APEX3'
_computing_data_reduction 'Bruker SAINT'
_computing_molecular_graphics 'Olex2 1.3 (Dolomanov et al., 2009)'
_computing_publication_material 'Olex2 1.3 (Dolomanov et al., 2009)'
_computing_structure_refinement 'SHELXL 2014/7 (Sheldrick, 2015)'
_computing_structure_solution 'SHELXT 2014/5 (Sheldrick, 2014)'
_diffrn_ambient_temperature 80(2)
_diffrn_detector PIXEL
_diffrn_detector_area_resol_mean 7.41
_diffrn_detector_type 'Bruker PHOTON III area detector'
_diffrn_measured_fraction_theta_full 0.998
_diffrn_measured_fraction_theta_max 0.998
_diffrn_measurement_details
;
 Data collection was performed in XRD Facility of NIIC SB RAS.
 Sample code k753antrcnc313tol_80k.
;
_diffrn_measurement_device 'three-circle diffractometer'
_diffrn_measurement_device_type 'Bruker D8 Venture, PHOTON-III CMOS'
_diffrn_measurement_method '\w and \f scans'
_diffrn_radiation_monochromator 'Incoatec HELIOS multilayer mirrors'
_diffrn_radiation_type CuK\a
_diffrn_radiation_wavelength 1.54178
_diffrn_reflns_av_R_equivalents 0.0494
_diffrn_reflns_av_unetI/netI 0.0288
_diffrn_reflns_Laue_measured_fraction_full 0.998
_diffrn_reflns_Laue_measured_fraction_max 0.998
_diffrn_reflns_limit_h_max 4
_diffrn_reflns_limit_h_min -4
_diffrn_reflns_limit_k_max 47
_diffrn_reflns_limit_k_min -47
_diffrn_reflns_limit_l_max 16
_diffrn_reflns_limit_l_min -16
_diffrn_reflns_number 30250
_diffrn_reflns_point_group_measured_fraction_full 0.998
_diffrn_reflns_point_group_measured_fraction_max 0.998
_diffrn_reflns_theta_full 40.140
_diffrn_reflns_theta_max 40.140
_diffrn_reflns_theta_min 2.415
_diffrn_source 'Incoatec IuS3.0 microfocus X-ray tube'
_diffrn_source_current 1.1
_diffrn_source_power 0.055
_diffrn_source_voltage 50.0
_exptl_absorpt_coefficient_mu 0.771
_exptl_absorpt_correction_T_max 0.7479
_exptl_absorpt_correction_T_min 0.6362
_exptl_absorpt_correction_type multi-scan
_exptl_absorpt_process_details
;
SADABS-2016/2 (Bruker,2016/2) was used for absorption correction.
wR2(int) was 0.0706 before and 0.0501 after correction.
The Ratio of minimum to maximum transmission is 0.8506.
The \l/2 correction factor is Not present.
;
_exptl_crystal_colour yellow
_exptl_crystal_colour_primary yellow
_exptl_crystal_density_diffrn 1.120
_exptl_crystal_description plank
_exptl_crystal_F_000 2256
_exptl_crystal_size_max 0.136
_exptl_crystal_size_mid 0.036
_exptl_crystal_size_min 0.02
_refine_diff_density_max 0.387
_refine_diff_density_min -0.438
_refine_diff_density_rms 0.069
_refine_ls_extinction_method none
_refine_ls_goodness_of_fit_ref 1.053
_refine_ls_hydrogen_treatment constr
_refine_ls_matrix_type full
_refine_ls_number_parameters 612
_refine_ls_number_reflns 3766
_refine_ls_number_restraints 881
_refine_ls_restrained_S_all 0.955
_refine_ls_R_factor_all 0.1874
_refine_ls_R_factor_gt 0.1573
_refine_ls_shift/su_max 0.000
_refine_ls_shift/su_mean 0.000
_refine_ls_structure_factor_coef Fsqd
_refine_ls_weighting_details 'w=1/[\s^2^(Fo^2^)+(0.5500P)^2^] where P=(Fo^2^+2Fc^2^)/3'
_refine_ls_weighting_scheme calc
_refine_ls_wR_factor_gt 0.4883
_refine_ls_wR_factor_ref 0.5528
_reflns_Friedel_coverage 0.000
_reflns_number_gt 2597
_reflns_number_total 3766
_reflns_threshold_expression 'I > 2\s(I)'
_cod_data_source_file d0ce01794a2.cif
_cod_data_source_block C8-BFMPT_80K
_cod_depositor_comments 'Adding full bibliography for 7242319--7242322.cif.'
_cod_database_code 7242322
_shelx_shelxl_version_number 2014/7
_shelx_space_group_comment
;
The symmetry employed for this shelxl refinement is uniquely defined
by the following loop, which should always be used as a source of
symmetry information in preference to the above space-group names.
They are only intended as comments.
;
_shelx_estimated_absorpt_t_max 0.985
_shelx_estimated_absorpt_t_min 0.902
_olex2_refinement_description
;
1. Fixed Uiso
 At 1.2 times of:
  All C(H) groups, All C(H,H) groups
 At 1.5 times of:
  All C(H,H,H) groups
2. Restrained distances
 C15_11-C17_11 = C17_11-C18_11 = C18_11-C19_11 = C19_11-C1A_11 = C1A_11-C1B_11
 = C1B_11-C1C_11 = C1C_11-C1D_11 = C1D_11-C1E_11
 C15_12-C17_12 = C17_12-C18_12 = C18_12-C19_12 = C19_12-C1A_12 = C1A_12-C1B_12
 = C1B_12-C1C_12 = C1C_12-C1D_12 = C1D_12-C1E_12
 C15_21-C17_21 = C17_21-C18_21 = C18_21-C19_21 = C19_21-C1A_21 = C1A_21-C1B_21
 = C1B_21-C1C_21 = C1C_21-C1D_21 = C1D_21-C1E_21
 C15_22-C17_22 = C17_22-C18_22 = C18_22-C19_22 = C19_22-C1A_22 = C1A_22-C1B_22
 = C1B_22-C1C_22 = C1C_22-C1D_22 = C1D_22-C1E_22
 1.54 with sigma of 0.001
 C25_11-C27_11 = C27_11-C28_11 = C28_11-C29_11 = C29_11-C2A_11 = C2A_11-C2B_11
 = C2B_11-C2C_11 = C2C_11-C2D_11 = C2D_11-C2E_11
 C25_12-C27_12 = C27_12-C28_12 = C28_12-C29_12 = C29_12-C2A_12 = C2A_12-C2B_12
 = C2B_12-C2C_12 = C2C_12-C2D_12 = C2D_12-C2E_12
 C25_21-C27_21 = C27_21-C28_21 = C28_21-C29_21 = C29_21-C2A_21 = C2A_21-C2B_21
 = C2B_21-C2C_21 = C2C_21-C2D_21 = C2D_21-C2E_21
 C25_22-C27_22 = C27_22-C28_22 = C28_22-C29_22 = C29_22-C2A_22 = C2A_22-C2B_22
 = C2B_22-C2C_22 = C2C_22-C2D_22 = C2D_22-C2E_22
 1.54 with sigma of 0.001
 C15_11-C18_11 = C17_11-C19_11 = C18_11-C1A_11 = C19_11-C1B_11 = C1A_11-C1C_11
 = C1B_11-C1D_11 = C1C_11-C1E_11
 C15_12-C18_12 = C17_12-C19_12 = C18_12-C1A_12 = C19_12-C1B_12 = C1A_12-C1C_12
 = C1B_12-C1D_12 = C1C_12-C1E_12
 C15_21-C18_21 = C17_21-C19_21 = C18_21-C1A_21 = C19_21-C1B_21 = C1A_21-C1C_21
 = C1B_21-C1D_21 = C1C_21-C1E_21
 C15_22-C18_22 = C17_22-C19_22 = C18_22-C1A_22 = C19_22-C1B_22 = C1A_22-C1C_22
 = C1B_22-C1D_22 = C1C_22-C1E_22
 2.52 with sigma of 0.002
 C25_11-C28_11 = C27_11-C29_11 = C28_11-C2A_11 = C29_11-C2B_11 = C2A_11-C2C_11
 = C2B_11-C2D_11 = C2C_11-C2E_11
 C25_12-C28_12 = C27_12-C29_12 = C28_12-C2A_12 = C29_12-C2B_12 = C2A_12-C2C_12
 = C2B_12-C2D_12 = C2C_12-C2E_12
 C25_21-C28_21 = C27_21-C29_21 = C28_21-C2A_21 = C29_21-C2B_21 = C2A_21-C2C_21
 = C2B_21-C2D_21 = C2C_21-C2E_21
 C25_22-C28_22 = C27_22-C29_22 = C28_22-C2A_22 = C29_22-C2B_22 = C2A_22-C2C_22
 = C2B_22-C2D_22 = C2C_22-C2E_22
 2.52 with sigma of 0.002
 S1'_10-C2'_10 \\sim S1'_10-C5'_10
 S1'_20-C2'_20 \\sim S1'_20-C5'_20
 with sigma of 0.02
 C2'_10-C3'_10 \\sim C4'_10-C5'_10
 C2'_20-C3'_20 \\sim C4'_20-C5'_20
 with sigma of 0.02
 C3'_10-C4'_10
 C3'_20-C4'_20
 with sigma of 0.02
 C11'_10-C12'_10 \\sim C21'_10-C22'_10
 C11'_20-C12'_20 \\sim C21'_20-C22'_20
 with sigma of 0.02
 C13'_10-C12'_10 \\sim C23'_10-C22'_10
 C13'_20-C12'_20 \\sim C23'_20-C22'_20
 with sigma of 0.02
 C13'_10-C14'_10 \\sim C23'_10-C24'_10
 C13'_20-C14'_20 \\sim C23'_20-C24'_20
 with sigma of 0.02
 C15'_10-C14'_10 \\sim C25'_10-C24'_10
 C15'_20-C14'_20 \\sim C25'_20-C24'_20
 with sigma of 0.02
 C15'_10-C16'_10 \\sim C25'_10-C26'_10
 C15'_20-C16'_20 \\sim C25'_20-C26'_20
 with sigma of 0.02
 C11'_10-C16'_10 \\sim C21'_10-C26'_10
 C11'_20-C16'_20 \\sim C21'_20-C26'_20
 with sigma of 0.02
 C11'_10-C13'_10 \\sim C11'_10-C15'_10 \\sim C21'_10-C23'_10 \\sim
C21'_10-C25'_10
 C11'_20-C13'_20 \\sim C11'_20-C15'_20 \\sim C21'_20-C23'_20 \\sim
C21'_20-C25'_20
 with sigma of 0.02
 C14'_10-C12'_10 \\sim C14'_10-C16'_10 \\sim C24'_10-C22'_10 \\sim
C24'_10-C26'_10
 C14'_20-C12'_20 \\sim C14'_20-C16'_20 \\sim C24'_20-C22'_20 \\sim
C24'_20-C26'_20
 with sigma of 0.02
 C11'_10-C14'_10 \\sim C21'_10-C24'_10
 C11'_20-C14'_20 \\sim C21'_20-C24'_20
 with sigma of 0.02
 C12'_10-C15'_10 \\sim C22'_10-C25'_10
 C12'_20-C15'_20 \\sim C22'_20-C25'_20
 with sigma of 0.02
 C12'_10-C16'_10 \\sim C22'_10-C26'_10
 C12'_20-C16'_20 \\sim C22'_20-C26'_20
 with sigma of 0.02
 C13'_10-C15'_10 \\sim C23'_10-C25'_10
 C13'_20-C15'_20 \\sim C23'_20-C25'_20
 with sigma of 0.02
 C13'_10-C16'_10 \\sim C23'_10-C26'_10
 C13'_20-C16'_20 \\sim C23'_20-C26'_20
 with sigma of 0.02
 C1_11-C2_11
 C1_12-C2_12
 C1_21-C2_21
 C1_22-C2_22
 with sigma of 0.02
 C12_11-C22_11
 C12_12-C22_12
 C12_21-C22_21
 C12_22-C22_22
 with sigma of 0.02
 C2_11-C11_11 \\sim C2_11-C21_11
 C2_12-C11_12 \\sim C2_12-C21_12
 C2_21-C11_21 \\sim C2_21-C21_21
 C2_22-C11_22 \\sim C2_22-C21_22
 with sigma of 0.02
 C11_11-C12_11 \\sim C21_11-C22_11
 C11_12-C12_12 \\sim C21_12-C22_12
 C11_21-C12_21 \\sim C21_21-C22_21
 C11_22-C12_22 \\sim C21_22-C22_22
 with sigma of 0.02
 C13_11-C12_11 \\sim C23_11-C22_11
 C13_12-C12_12 \\sim C23_12-C22_12
 C13_21-C12_21 \\sim C23_21-C22_21
 C13_22-C12_22 \\sim C23_22-C22_22
 with sigma of 0.02
 C13_11-C14_11 \\sim C23_11-C24_11
 C13_12-C14_12 \\sim C23_12-C24_12
 C13_21-C14_21 \\sim C23_21-C24_21
 C13_22-C14_22 \\sim C23_22-C24_22
 with sigma of 0.02
 C15_11-C14_11 \\sim C25_11-C24_11
 C15_12-C14_12 \\sim C25_12-C24_12
 C15_21-C14_21 \\sim C25_21-C24_21
 C15_22-C14_22 \\sim C25_22-C24_22
 with sigma of 0.02
 C15_11-C16_11 \\sim C25_11-C26_11
 C15_12-C16_12 \\sim C25_12-C26_12
 C15_21-C16_21 \\sim C25_21-C26_21
 C15_22-C16_22 \\sim C25_22-C26_22
 with sigma of 0.02
 C11_11-C16_11 \\sim C21_11-C26_11
 C11_12-C16_12 \\sim C21_12-C26_12
 C11_21-C16_21 \\sim C21_21-C26_21
 C11_22-C16_22 \\sim C21_22-C26_22
 with sigma of 0.02
 C2_11-C12_11 \\sim C2_11-C22_11
 C2_12-C12_12 \\sim C2_12-C22_12
 C2_21-C12_21 \\sim C2_21-C22_21
 C2_22-C12_22 \\sim C2_22-C22_22
 with sigma of 0.02
 C11_11-C22_11 \\sim C21_11-C12_11
 C11_12-C22_12 \\sim C21_12-C12_12
 C11_21-C22_21 \\sim C21_21-C12_21
 C11_22-C22_22 \\sim C21_22-C12_22
 with sigma of 0.02
 C11_11-C21_11
 C11_12-C21_12
 C11_21-C21_21
 C11_22-C21_22
 with sigma of 0.02
 C11_11-C13_11 \\sim C21_11-C23_11
 C11_12-C13_12 \\sim C21_12-C23_12
 C11_21-C13_21 \\sim C21_21-C23_21
 C11_22-C13_22 \\sim C21_22-C23_22
 with sigma of 0.02
 C11_11-C14_11 \\sim C21_11-C24_11
 C11_12-C14_12 \\sim C21_12-C24_12
 C11_21-C14_21 \\sim C21_21-C24_21
 C11_22-C14_22 \\sim C21_22-C24_22
 with sigma of 0.02
 C11_11-C15_11 \\sim C21_11-C25_11
 C11_12-C15_12 \\sim C21_12-C25_12
 C11_21-C15_21 \\sim C21_21-C25_21
 C11_22-C15_22 \\sim C21_22-C25_22
 with sigma of 0.02
 C12_11-C14_11 \\sim C22_11-C24_11
 C12_12-C14_12 \\sim C22_12-C24_12
 C12_21-C14_21 \\sim C22_21-C24_21
 C12_22-C14_22 \\sim C22_22-C24_22
 with sigma of 0.02
 C12_11-C15_11 \\sim C22_11-C25_11
 C12_12-C15_12 \\sim C22_12-C25_12
 C12_21-C15_21 \\sim C22_21-C25_21
 C12_22-C15_22 \\sim C22_22-C25_22
 with sigma of 0.02
 C12_11-C16_11 \\sim C22_11-C26_11
 C12_12-C16_12 \\sim C22_12-C26_12
 C12_21-C16_21 \\sim C22_21-C26_21
 C12_22-C16_22 \\sim C22_22-C26_22
 with sigma of 0.02
 C13_11-C15_11 \\sim C23_11-C25_11
 C13_12-C15_12 \\sim C23_12-C25_12
 C13_21-C15_21 \\sim C23_21-C25_21
 C13_22-C15_22 \\sim C23_22-C25_22
 with sigma of 0.02
 C13_11-C16_11 \\sim C23_11-C26_11
 C13_12-C16_12 \\sim C23_12-C26_12
 C13_21-C16_21 \\sim C23_21-C26_21
 C13_22-C16_22 \\sim C23_22-C26_22
 with sigma of 0.02
 C14_11-C16_11 \\sim C24_11-C26_11
 C14_12-C16_12 \\sim C24_12-C26_12
 C14_21-C16_21 \\sim C24_21-C26_21
 C14_22-C16_22 \\sim C24_22-C26_22
 with sigma of 0.02
3. Restrained planarity
 C11'_10, C12'_10, C13'_10, C14'_10, C15'_10, C16'_10
 C11'_20, C12'_20, C13'_20, C14'_20, C15'_20, C16'_20
 with sigma of 0.1
 C21'_10, C22'_10, C23'_10, C24'_10, C25'_10, C26'_10
 C21'_20, C22'_20, C23'_20, C24'_20, C25'_20, C26'_20
 with sigma of 0.1
 S1'_10, C2'_10, C3'_10, C4'_10, C5'_10
 S1'_20, C2'_20, C3'_20, C4'_20, C5'_20
 with sigma of 0.1
 C11_11, C12_11, C13_11, C14_11, C15_11, C16_11
 C11_12, C12_12, C13_12, C14_12, C15_12, C16_12
 C11_21, C12_21, C13_21, C14_21, C15_21, C16_21
 C11_22, C12_22, C13_22, C14_22, C15_22, C16_22
 with sigma of 0.1
 C21_11, C22_11, C23_11, C24_11, C25_11, C26_11
 C21_12, C22_12, C23_12, C24_12, C25_12, C26_12
 C21_21, C22_21, C23_21, C24_21, C25_21, C26_21
 C21_22, C22_22, C23_22, C24_22, C25_22, C26_22
 with sigma of 0.1
4. Uiso/Uaniso restraints and constraints
C15_11 \\sim C17_11 \\sim C18_11 \\sim C19_11 \\sim C1A_11 \\sim C1B_11 \\sim
C1C_11 \\sim C1D_11 \\sim C1E_11 \\sim C15_12 \\sim C17_12 \\sim C18_12 \\sim
C19_12 \\sim C1A_12 \\sim C1B_12 \\sim C1C_12 \\sim C1D_12 \\sim C1E_12 \\sim
C15_21 \\sim C17_21 \\sim C18_21 \\sim C19_21 \\sim C1A_21 \\sim C1B_21 \\sim
C1C_21 \\sim C1D_21 \\sim C1E_21 \\sim C15_22 \\sim C17_22 \\sim C18_22 \\sim
C19_22 \\sim C1A_22 \\sim C1B_22 \\sim C1C_22 \\sim C1D_22 \\sim C1E_22: within
2A with sigma of 0.04 and sigma for terminal atoms of 0.08 within 2A
C25_11 \\sim C27_11 \\sim C28_11 \\sim C29_11 \\sim C2A_11 \\sim C2B_11 \\sim
C2C_11 \\sim C2D_11 \\sim C2E_11 \\sim C25_12 \\sim C27_12 \\sim C28_12 \\sim
C29_12 \\sim C2A_12 \\sim C2B_12 \\sim C2C_12 \\sim C2D_12 \\sim C2E_12 \\sim
C25_21 \\sim C27_21 \\sim C28_21 \\sim C29_21 \\sim C2A_21 \\sim C2B_21 \\sim
C2C_21 \\sim C2D_21 \\sim C2E_21 \\sim C25_22 \\sim C27_22 \\sim C28_22 \\sim
C29_22 \\sim C2A_22 \\sim C2B_22 \\sim C2C_22 \\sim C2D_22 \\sim C2E_22: within
2A with sigma of 0.04 and sigma for terminal atoms of 0.08 within 2A
Uiso(C19_11) = Uiso(C19_21)
Uiso(C27_11) = Uiso(C27_21)
Uiso(C28_11) = Uiso(C28_21)
Uiso(C29_11) = Uiso(C29_21)
Uiso(C2A_11) = Uiso(C2A_21)
Uiso(C2B_11) = Uiso(C2B_21)
Uiso(C2C_11) = Uiso(C2C_21)
Uiso(C2D_11) = Uiso(C2D_21)
Uiso(C2E_11) = Uiso(C2E_21)
Uiso(C1B_12) = Uiso(C1A_22)
Uiso(C1E_12) = Uiso(C1C_22)
Uiso(C2E_12) = Uiso(C2E_22)
5. Others
 Sof(S1')=Sof(C2')=Sof(C3')=Sof(H3')=Sof(C4')=Sof(H4')=Sof(C5')=Sof(C11')=
 Sof(C12')=Sof(H12')=Sof(C13')=Sof(H13')=Sof(C14')=Sof(C15')=Sof(H15')=
 Sof(C16')=Sof(H16')=Sof(C21')=Sof(C22')=Sof(H22')=Sof(C23')=Sof(H23')=
 Sof(C24')=Sof(C25')=Sof(H25')=Sof(C26')=Sof(H26')=Sof(C1)=Sof(H1)=Sof(C2)=
 Sof(C11)=Sof(C12)=Sof(C13)=Sof(H13)=Sof(C14)=Sof(H14)=Sof(C15)=Sof(C16)=
 Sof(H16)=Sof(C17)=Sof(H17A)=Sof(H17B)=Sof(C21)=Sof(C22)=Sof(C23)=Sof(H23)=
 Sof(C24)=Sof(H24)=Sof(C25)=Sof(C26)=Sof(H26)=Sof(C27)=Sof(H27A)=Sof(H27B)=
 Sof(C1)=Sof(H1)=Sof(C2)=Sof(C11)=Sof(C12)=Sof(C13)=Sof(H13)=Sof(C14)=Sof(H14)=
 Sof(C15)=Sof(C16)=Sof(H16)=Sof(C17)=Sof(H17A)=Sof(H17B)=Sof(C21)=Sof(C22)=
 Sof(C23)=Sof(H23)=Sof(C24)=Sof(H24)=Sof(C25)=Sof(C26)=Sof(H26)=Sof(C27)=
 Sof(H27A)=Sof(H27B)=1-FVAR(1)
 Sof(S1')=Sof(C2')=Sof(C3')=Sof(H3')=Sof(C4')=Sof(H4')=Sof(C5')=Sof(C11')=
 Sof(C12')=Sof(H12')=Sof(C13')=Sof(H13')=Sof(C14')=Sof(C15')=Sof(H15')=
 Sof(C16')=Sof(H16')=Sof(C21')=Sof(C22')=Sof(H22')=Sof(C23')=Sof(H23')=
 Sof(C24')=Sof(C25')=Sof(H25')=Sof(C26')=Sof(H26')=Sof(C1)=Sof(H1)=Sof(C2)=
 Sof(C11)=Sof(C12)=Sof(C13)=Sof(H13)=Sof(C14)=Sof(H14)=Sof(C15)=Sof(C16)=
 Sof(H16)=Sof(C17)=Sof(H17A)=Sof(H17B)=Sof(C21)=Sof(C22)=Sof(C23)=Sof(H23)=
 Sof(C24)=Sof(H24)=Sof(C25)=Sof(C26)=Sof(H26)=Sof(C27)=Sof(H27A)=Sof(H27B)=
 Sof(C1)=Sof(H1)=Sof(C2)=Sof(C11)=Sof(C12)=Sof(C13)=Sof(H13)=Sof(C14)=Sof(H14)=
 Sof(C15)=Sof(C16)=Sof(H16)=Sof(C17)=Sof(H17A)=Sof(H17B)=Sof(C21)=Sof(C22)=
 Sof(C23)=Sof(H23)=Sof(C24)=Sof(H24)=Sof(C25)=Sof(C26)=Sof(H26)=Sof(C27)=
 Sof(H27A)=Sof(H27B)=FVAR(1)
 Sof(C18)=Sof(H18A)=Sof(H18B)=Sof(C19)=Sof(H19A)=Sof(H19B)=Sof(C1A)=Sof(H1AA)=
 Sof(H1AB)=Sof(C1B)=Sof(H1BA)=Sof(H1BB)=Sof(C1C)=Sof(H1CA)=Sof(H1CB)=Sof(C1D)=
 Sof(H1DA)=Sof(H1DB)=Sof(C1E)=Sof(H1EA)=Sof(H1EB)=Sof(H1EC)=1-FVAR(2)
 Sof(C18)=Sof(H18A)=Sof(H18B)=Sof(C19)=Sof(H19A)=Sof(H19B)=Sof(C1A)=Sof(H1AA)=
 Sof(H1AB)=Sof(C1B)=Sof(H1BA)=Sof(H1BB)=Sof(C1C)=Sof(H1CA)=Sof(H1CB)=Sof(C1D)=
 Sof(H1DA)=Sof(H1DB)=Sof(C1E)=Sof(H1EA)=Sof(H1EB)=Sof(H1EC)=FVAR(2)
 Sof(C28)=Sof(H28A)=Sof(H28B)=Sof(C29)=Sof(H29A)=Sof(H29B)=Sof(C2A)=Sof(H2AA)=
 Sof(H2AB)=Sof(C2B)=Sof(H2BA)=Sof(H2BB)=Sof(C2C)=Sof(H2CA)=Sof(H2CB)=Sof(C2D)=
 Sof(H2DA)=Sof(H2DB)=Sof(C2E)=Sof(H2EA)=Sof(H2EB)=Sof(H2EC)=1-FVAR(3)
 Sof(C28)=Sof(H28A)=Sof(H28B)=Sof(C29)=Sof(H29A)=Sof(H29B)=Sof(C2A)=Sof(H2AA)=
 Sof(H2AB)=Sof(C2B)=Sof(H2BA)=Sof(H2BB)=Sof(C2C)=Sof(H2CA)=Sof(H2CB)=Sof(C2D)=
 Sof(H2DA)=Sof(H2DB)=Sof(C2E)=Sof(H2EA)=Sof(H2EB)=Sof(H2EC)=FVAR(3)
 Sof(C18)=Sof(H18A)=Sof(H18B)=Sof(C19)=Sof(H19A)=Sof(H19B)=Sof(C1A)=Sof(H1AA)=
 Sof(H1AB)=Sof(C1B)=Sof(H1BA)=Sof(H1BB)=Sof(C1C)=Sof(H1CA)=Sof(H1CB)=Sof(C1D)=
 Sof(H1DA)=Sof(H1DB)=Sof(C1E)=Sof(H1EA)=Sof(H1EB)=Sof(H1EC)=FVAR(4)
 Sof(C28)=Sof(H28A)=Sof(H28B)=Sof(C29)=Sof(H29A)=Sof(H29B)=Sof(C2A)=Sof(H2AA)=
 Sof(H2AB)=Sof(C2B)=Sof(H2BA)=Sof(H2BB)=Sof(C2C)=Sof(H2CA)=Sof(H2CB)=Sof(C2D)=
 Sof(H2DA)=Sof(H2DB)=Sof(C2E)=Sof(H2EA)=Sof(H2EB)=Sof(H2EC)=FVAR(5)
 Sof(C18)=Sof(H18A)=Sof(H18B)=Sof(C19)=Sof(H19A)=Sof(H19B)=Sof(C1A)=Sof(H1AA)=
 Sof(H1AB)=Sof(C1B)=Sof(H1BA)=Sof(H1BB)=Sof(C1C)=Sof(H1CA)=Sof(H1CB)=Sof(C1D)=
 Sof(H1DA)=Sof(H1DB)=Sof(C1E)=Sof(H1EA)=Sof(H1EB)=Sof(H1EC)=FVAR(6)
 Sof(C28)=Sof(H28A)=Sof(H28B)=Sof(C29)=Sof(H29A)=Sof(H29B)=Sof(C2A)=Sof(H2AA)=
 Sof(H2AB)=Sof(C2B)=Sof(H2BA)=Sof(H2BB)=Sof(C2C)=Sof(H2CA)=Sof(H2CB)=Sof(C2D)=
 Sof(H2DA)=Sof(H2DB)=Sof(C2E)=Sof(H2EA)=Sof(H2EB)=Sof(H2EC)=FVAR(7)
6.a Secondary CH2 refined with riding coordinates:
 C17(H17A,H17B), C18(H18A,H18B), C19(H19A,H19B), C1A(H1AA,H1AB), C1B(H1BA,
 H1BB), C1C(H1CA,H1CB), C1D(H1DA,H1DB), C27(H27A,H27B), C28(H28A,H28B),
 C29(H29A,H29B), C2A(H2AA,H2AB), C2B(H2BA,H2BB), C2C(H2CA,H2CB), C2D(H2DA,H2DB),
  C17(H17A,H17B), C18(H18A,H18B), C19(H19A,H19B), C1A(H1AA,H1AB), C1B(H1BA,
 H1BB), C1C(H1CA,H1CB), C1D(H1DA,H1DB), C27(H27A,H27B), C28(H28A,H28B),
 C29(H29A,H29B), C2A(H2AA,H2AB), C2B(H2BA,H2BB), C2C(H2CA,H2CB), C2D(H2DA,H2DB),
  C17(H17A,H17B), C18(H18A,H18B), C19(H19A,H19B), C1A(H1AA,H1AB), C1B(H1BA,
 H1BB), C1C(H1CA,H1CB), C1D(H1DA,H1DB), C27(H27A,H27B), C28(H28A,H28B),
 C29(H29A,H29B), C2A(H2AA,H2AB), C2B(H2BA,H2BB), C2C(H2CA,H2CB), C2D(H2DA,H2DB),
  C17(H17A,H17B), C18(H18A,H18B), C19(H19A,H19B), C1A(H1AA,H1AB), C1B(H1BA,
 H1BB), C1C(H1CA,H1CB), C1D(H1DA,H1DB), C27(H27A,H27B), C28(H28A,H28B),
 C29(H29A,H29B), C2A(H2AA,H2AB), C2B(H2BA,H2BB), C2C(H2CA,H2CB), C2D(H2DA,H2DB)
6.b Me refined with riding coordinates:
 C1E(H1EA,H1EB,H1EC), C2E(H2EA,H2EB,H2EC), C1E(H1EA,H1EB,H1EC), C2E(H2EA,H2EB,
 H2EC), C1E(H1EA,H1EB,H1EC), C2E(H2EA,H2EB,H2EC), C1E(H1EA,H1EB,H1EC), C2E(H2EA,
 H2EB,H2EC)
6.c Aromatic/amide H refined with riding coordinates:
 C3'(H3'), C4'(H4'), C12'(H12'), C13'(H13'), C15'(H15'), C16'(H16'),
 C22'(H22'), C23'(H23'), C25'(H25'), C26'(H26'), C1(H1), C13(H13), C14(H14),
 C16(H16), C23(H23), C24(H24), C26(H26), C1(H1), C13(H13), C14(H14), C16(H16),
 C23(H23), C24(H24), C26(H26), C3'(H3'), C4'(H4'), C12'(H12'), C13'(H13'),
 C15'(H15'), C16'(H16'), C22'(H22'), C23'(H23'), C25'(H25'), C26'(H26'), C1(H1),
  C13(H13), C14(H14), C16(H16), C23(H23), C24(H24), C26(H26), C1(H1), C13(H13),
 C14(H14), C16(H16), C23(H23), C24(H24), C26(H26)
;
_olex2_submission_special_instructions 'No special instructions were received'

loop_
_space_group_symop_operation_xyz
'x, y, z'
'-x, y+1/2, -z+1/2'
'-x, -y, -z'
'x, -y-1/2, z-1/2'

loop_
_atom_site_label
_atom_site_type_symbol
_atom_site_fract_x
_atom_site_fract_y
_atom_site_fract_z
_atom_site_U_iso_or_equiv
_atom_site_adp_type
_atom_site_occupancy
_atom_site_site_symmetry_order
_atom_site_calc_flag
_atom_site_refinement_flags_posn
_atom_site_refinement_flags_adp
_atom_site_refinement_flags_occupancy
_atom_site_disorder_assembly
_atom_site_disorder_group
S1'_10 S 0.2922(15) 0.69126(14) 0.7738(4) 0.120(3) Uiso 0.533(9) 1 d D . P A 1
C2'_10 C 0.174(4) 0.6715(4) 0.7154(10) 0.093(8) Uiso 0.533(9) 1 d D . P A 1
C3'_10 C -0.028(4) 0.6822(4) 0.6879(13) 0.103(9) Uiso 0.533(9) 1 d D . P A 1
H3'_10 H -0.1253 0.6742 0.6545 0.124 Uiso 0.533(9) 1 calc R U P A 1
C4'_10 C -0.088(4) 0.7049(4) 0.7097(12) 0.105(9) Uiso 0.533(9) 1 d D . P A 1
H4'_10 H -0.2238 0.7137 0.6945 0.126 Uiso 0.533(9) 1 calc R U P A 1
C5'_10 C 0.083(4) 0.7123(4) 0.7564(12) 0.100(9) Uiso 0.533(9) 1 d D . P A 1
C11'_10 C 0.264(4) 0.6487(3) 0.7047(11) 0.097(8) Uiso 0.533(9) 1 d D . P A 1
C12'_10 C 0.478(4) 0.6424(4) 0.7323(10) 0.123(10) Uiso 0.533(9) 1 d D . P A 1
H12'_10 H 0.5536 0.6526 0.7650 0.147 Uiso 0.533(9) 1 calc R U P A 1
C13'_10 C 0.594(3) 0.6211(4) 0.7149(12) 0.115(10) Uiso 0.533(9) 1 d D . P A 1
H13'_10 H 0.7458 0.6175 0.7352 0.138 Uiso 0.533(9) 1 calc R U P A 1
C14'_10 C 0.490(4) 0.6056(3) 0.6692(14) 0.102(12) Uiso 0.533(9) 1 d D . P A 1
C15'_10 C 0.273(4) 0.6116(4) 0.6421(13) 0.109(12) Uiso 0.533(9) 1 d D . P A 1
H15'_10 H 0.1892 0.6007 0.6132 0.131 Uiso 0.533(9) 1 calc R U P A 1
C16'_10 C 0.169(4) 0.6340(4) 0.6560(13) 0.104(12) Uiso 0.533(9) 1 d D . P A 1
H16'_10 H 0.0301 0.6387 0.6305 0.125 Uiso 0.533(9) 1 calc R U P A 1
C21'_10 C 0.092(4) 0.7345(3) 0.7946(12) 0.127(9) Uiso 0.533(9) 1 d D . P A 1
C22'_10 C 0.289(3) 0.7420(3) 0.8284(10) 0.113(8) Uiso 0.533(9) 1 d D . P A 1
H22'_10 H 0.4242 0.7319 0.8300 0.135 Uiso 0.533(9) 1 calc R U P A 1
C23'_10 C 0.305(4) 0.7644(4) 0.8622(12) 0.154(10) Uiso 0.533(9) 1 d D . P A 1
H23'_10 H 0.4473 0.7689 0.8864 0.185 Uiso 0.533(9) 1 calc R U P A 1
C24'_10 C 0.116(4) 0.7793(3) 0.8597(11) 0.104(7) Uiso 0.533(9) 1 d D . P A 1
C25'_10 C -0.086(4) 0.7716(4) 0.8297(14) 0.143(10) Uiso 0.533(9) 1 d D . P A 1
H25'_10 H -0.2266 0.7809 0.8319 0.172 Uiso 0.533(9) 1 calc R U P A 1
C26'_10 C -0.094(4) 0.7493(4) 0.7940(12) 0.134(9) Uiso 0.533(9) 1 d D . P A 1
H26'_10 H -0.2364 0.7449 0.7693 0.161 Uiso 0.533(9) 1 calc R U P A 1
C1_11 C 0.601(4) 0.5856(5) 0.6367(16) 0.094(12) Uiso 0.533(9) 1 d D . P A 1
H1_11 H 0.5265 0.5806 0.5945 0.113 Uiso 0.533(9) 1 calc R U P A 1
C2_11 C 0.795(4) 0.5728(5) 0.6572(10) 0.094(11) Uiso 0.533(9) 1 d D . P A 1
C11_11 C 0.931(3) 0.5704(4) 0.7244(8) 0.092(10) Uiso 0.533(9) 1 d D . P A 1
C12_11 C 1.130(3) 0.5556(3) 0.7115(8) 0.092(9) Uiso 0.533(9) 1 d D . P A 1
C13_11 C 1.284(4) 0.5505(4) 0.7674(10) 0.124(12) Uiso 0.533(9) 1 d D . P A 1
H13_11 H 1.4225 0.5412 0.7597 0.149 Uiso 0.533(9) 1 calc R U P A 1
C14_11 C 1.242(4) 0.5584(4) 0.8334(10) 0.124(11) Uiso 0.533(9) 1 d D . P A 1
H14_11 H 1.3402 0.5532 0.8713 0.149 Uiso 0.533(9) 1 calc R U P A 1
C15_11 C 1.060(4) 0.5737(3) 0.8442(7) 0.109(9) Uiso 0.533(9) 1 d D U P A 1
C16_11 C 0.900(3) 0.5788(3) 0.7886(9) 0.082(8) Uiso 0.533(9) 1 d D . P A 1
H16_11 H 0.7654 0.5885 0.7967 0.099 Uiso 0.533(9) 1 calc R U P A 1
C17_11 C 1.049(4) 0.5842(3) 0.9175(7) 0.174(15) Uiso 0.533(9) 1 d D U P A 1
H17A_11 H 0.8916 0.5809 0.9370 0.209 Uiso 0.533(9) 1 calc R U P A 1
H17B_11 H 1.1727 0.5768 0.9480 0.209 Uiso 0.533(9) 1 calc R U P A 1
C18_11 C 1.090(2) 0.6111(2) 0.9146(13) 0.148(13) Uiso 0.416(19) 1 d D U P A 1
H18A_11 H 1.0281 0.6186 0.9567 0.178 Uiso 0.416(19) 1 calc R U P A 1
H18B_11 H 1.0033 0.6178 0.8739 0.178 Uiso 0.416(19) 1 calc R U P A 1
C19_11 C 1.358(2) 0.6163(2) 0.9098(19) 0.148(6) Uiso 0.416(19) 1 d D U P A 1
H19A_11 H 1.4483 0.6071 0.9454 0.177 Uiso 0.416(19) 1 calc R U P A 1
H19B_11 H 1.4137 0.6114 0.8638 0.177 Uiso 0.416(19) 1 calc R U P A 1
C1A_11 C 1.404(3) 0.64282(19) 0.921(2) 0.180(15) Uiso 0.416(19) 1 d D U P A 1
H1AA_11 H 1.3358 0.6479 0.9649 0.216 Uiso 0.416(19) 1 calc R U P A 1
H1AB_11 H 1.3258 0.6519 0.8827 0.216 Uiso 0.416(19) 1 calc R U P A 1
C1B_11 C 1.674(3) 0.6477(3) 0.9223(17) 0.207(18) Uiso 0.416(19) 1 d D U P A 1
H1BA_11 H 1.7607 0.6337 0.9408 0.249 Uiso 0.416(19) 1 calc R U P A 1
H1BB_11 H 1.7274 0.6507 0.8748 0.249 Uiso 0.416(19) 1 calc R U P A 1
C1C_11 C 1.730(5) 0.6693(3) 0.9683(11) 0.27(3) Uiso 0.416(19) 1 d D U P A 1
H1CA_11 H 1.8680 0.6658 0.9997 0.327 Uiso 0.416(19) 1 calc R U P A 1
H1CB_11 H 1.5916 0.6730 0.9969 0.327 Uiso 0.416(19) 1 calc R U P A 1
C1D_11 C 1.787(7) 0.6907(3) 0.9227(11) 0.182(16) Uiso 0.416(19) 1 d D U P A 1
H1DA_11 H 1.8883 0.6857 0.8842 0.218 Uiso 0.416(19) 1 calc R U P A 1
H1DB_11 H 1.6380 0.6974 0.9026 0.218 Uiso 0.416(19) 1 calc R U P A 1
C1E_11 C 1.919(7) 0.7096(4) 0.9664(18) 0.21(2) Uiso 0.416(19) 1 d D U P A 1
H1EA_11 H 1.9550 0.7232 0.9372 0.318 Uiso 0.416(19) 1 calc R U P A 1
H1EB_11 H 1.8180 0.7147 1.0041 0.318 Uiso 0.416(19) 1 calc R U P A 1
H1EC_11 H 2.0677 0.7030 0.9858 0.318 Uiso 0.416(19) 1 calc R U P A 1
C21_11 C 0.907(3) 0.5561(4) 0.6074(9) 0.097(10) Uiso 0.533(9) 1 d D . P A 1
C22_11 C 1.116(3) 0.5475(3) 0.6412(7) 0.081(9) Uiso 0.533(9) 1 d D . P A 1
C23_11 C 1.267(3) 0.5335(4) 0.6025(10) 0.092(11) Uiso 0.533(9) 1 d D . P A 1
H23_11 H 1.4112 0.5278 0.6233 0.111 Uiso 0.533(9) 1 calc R U P A 1
C24_11 C 1.211(3) 0.5276(3) 0.5347(9) 0.061(8) Uiso 0.533(9) 1 d D . P A 1
H24_11 H 1.3113 0.5170 0.5110 0.073 Uiso 0.533(9) 1 calc R U P A 1
C25_11 C 1.015(3) 0.5365(4) 0.5011(6) 0.074(8) Uiso 0.533(9) 1 d D U P A 1
C26_11 C 0.859(3) 0.5510(4) 0.5405(9) 0.069(9) Uiso 0.533(9) 1 d D . P A 1
H26_11 H 0.7180 0.5571 0.5189 0.083 Uiso 0.533(9) 1 calc R U P A 1
C27_11 C 0.919(3) 0.5298(4) 0.4283(6) 0.101(4) Uiso 0.533(9) 1 d D U P A 1
H27A_11 H 0.8726 0.5443 0.4025 0.121 Uiso 0.533(9) 1 calc R U P A 1
H27B_11 H 0.7761 0.5197 0.4322 0.121 Uiso 0.533(9) 1 calc R U P A 1
C28_11 C 1.112(4) 0.5164(5) 0.3890(6) 0.108(4) Uiso 0.316(17) 1 d D U P A 1
H28A_11 H 1.1132 0.4996 0.4031 0.129 Uiso 0.316(17) 1 calc R U P A 1
H28B_11 H 1.2702 0.5232 0.4006 0.129 Uiso 0.316(17) 1 calc R U P A 1
C29_11 C 1.060(5) 0.5183(3) 0.3106(5) 0.100(4) Uiso 0.316(17) 1 d D U P A 1
H29A_11 H 0.8859 0.5189 0.3013 0.120 Uiso 0.316(17) 1 calc R U P A 1
H29B_11 H 1.1306 0.5330 0.2927 0.120 Uiso 0.316(17) 1 calc R U P A 1
C2A_11 C 1.166(5) 0.4969(4) 0.2735(6) 0.115(4) Uiso 0.316(17) 1 d D U P A 1
H2AA_11 H 1.1221 0.4822 0.2977 0.138 Uiso 0.316(17) 1 calc R U P A 1
H2AB_11 H 1.3422 0.4980 0.2745 0.138 Uiso 0.316(17) 1 calc R U P A 1
C2B_11 C 1.072(3) 0.4960(5) 0.1980(7) 0.126(5) Uiso 0.316(17) 1 d D U P A 1
H2BA_11 H 0.9349 0.4850 0.1941 0.152 Uiso 0.316(17) 1 calc R U P A 1
H2BB_11 H 1.0159 0.5118 0.1835 0.152 Uiso 0.316(17) 1 calc R U P A 1
C2C_11 C 1.270(4) 0.4877(8) 0.1505(6) 0.128(5) Uiso 0.316(17) 1 d D U P A 1
H2CA_11 H 1.4146 0.4974 0.1588 0.154 Uiso 0.316(17) 1 calc R U P A 1
H2CB_11 H 1.3114 0.4710 0.1611 0.154 Uiso 0.316(17) 1 calc R U P A 1
C2D_11 C 1.186(5) 0.4899(8) 0.0743(6) 0.140(6) Uiso 0.316(17) 1 d D U P A 1
H2DA_11 H 1.1601 0.5067 0.0625 0.168 Uiso 0.316(17) 1 calc R U P A 1
H2DB_11 H 1.0332 0.4814 0.0670 0.168 Uiso 0.316(17) 1 calc R U P A 1
C2E_11 C 1.375(6) 0.4793(8) 0.0271(8) 0.156(7) Uiso 0.316(17) 1 d D U P A 1
H2EA_11 H 1.3202 0.4807 -0.0214 0.234 Uiso 0.316(17) 1 calc R U P A 1
H2EB_11 H 1.5252 0.4878 0.0340 0.234 Uiso 0.316(17) 1 calc R U P A 1
H2EC_11 H 1.3986 0.4626 0.0385 0.234 Uiso 0.316(17) 1 calc R U P A 1
C1_12 C 0.128(5) 0.8013(4) 0.8897(12) 0.131(9) Uiso 0.533(9) 1 d D . P A 1
H1_12 H 0.2626 0.8103 0.8766 0.157 Uiso 0.533(9) 1 calc R U P A 1
C2_12 C -0.013(4) 0.8126(3) 0.9340(12) 0.113(8) Uiso 0.533(9) 1 d D . P A 1
C11_12 C -0.017(3) 0.8381(3) 0.9526(10) 0.118(8) Uiso 0.533(9) 1 d D . P A 1
C12_12 C -0.225(3) 0.8420(3) 0.9898(9) 0.107(8) Uiso 0.533(9) 1 d D . P A 1
C13_12 C -0.277(3) 0.8655(3) 1.0069(9) 0.127(8) Uiso 0.533(9) 1 d D . P A 1
H13_12 H -0.4192 0.8689 1.0305 0.153 Uiso 0.533(9) 1 calc R U P A 1
C14_12 C -0.126(4) 0.8838(3) 0.9901(12) 0.122(10) Uiso 0.533(9) 1 d D . P A 1
H14_12 H -0.1600 0.8994 1.0048 0.147 Uiso 0.533(9) 1 calc R U P A 1
C15_12 C 0.069(3) 0.8797(3) 0.9530(7) 0.121(8) Uiso 0.533(9) 1 d D U P A 1
C16_12 C 0.124(3) 0.8558(4) 0.9349(12) 0.115(9) Uiso 0.533(9) 1 d D . P A 1
H16_12 H 0.2625 0.8526 0.9096 0.138 Uiso 0.533(9) 1 calc R U P A 1
C17_12 C 0.244(3) 0.8994(3) 0.9329(6) 0.128(9) Uiso 0.533(9) 1 d D U P A 1
H17A_12 H 0.2146 0.9137 0.9607 0.153 Uiso 0.533(9) 1 calc R U P A 1
H17B_12 H 0.4096 0.8941 0.9427 0.153 Uiso 0.533(9) 1 calc R U P A 1
C18_12 C 0.210(3) 0.9051(3) 0.8554(6) 0.140(9) Uiso 0.565(15) 1 d D U P A 1
H18A_12 H 0.2238 0.8905 0.8279 0.167 Uiso 0.565(15) 1 calc R U P A 1
H18B_12 H 0.0494 0.9118 0.8465 0.167 Uiso 0.565(15) 1 calc R U P A 1
C19_12 C 0.401(3) 0.9230(4) 0.8336(5) 0.174(11) Uiso 0.565(15) 1 d D U P A 1
H19A_12 H 0.5612 0.9162 0.8423 0.209 Uiso 0.565(15) 1 calc R U P A 1
H19B_12 H 0.3875 0.9376 0.8614 0.209 Uiso 0.565(15) 1 calc R U P A 1
C1A_12 C 0.365(3) 0.9288(4) 0.7562(6) 0.181(12) Uiso 0.565(15) 1 d D U P A 1
H1AA_12 H 0.3669 0.9141 0.7288 0.217 Uiso 0.565(15) 1 calc R U P A 1
H1AB_12 H 0.2093 0.9366 0.7481 0.217 Uiso 0.565(15) 1 calc R U P A 1
C1B_12 C 0.566(3) 0.9453(4) 0.7332(6) 0.236(12) Uiso 0.565(15) 1 d D U P A 1
H1BA_12 H 0.5567 0.9605 0.7579 0.283 Uiso 0.565(15) 1 calc R U P A 1
H1BB_12 H 0.7229 0.9381 0.7448 0.283 Uiso 0.565(15) 1 calc R U P A 1
C1C_12 C 0.543(4) 0.9495(3) 0.6546(6) 0.192(12) Uiso 0.565(15) 1 d D U P A 1
H1CA_12 H 0.6819 0.9586 0.6390 0.231 Uiso 0.565(15) 1 calc R U P A 1
H1CB_12 H 0.3974 0.9588 0.6438 0.231 Uiso 0.565(15) 1 calc R U P A 1
C1D_12 C 0.529(3) 0.9257(4) 0.6164(11) 0.237(16) Uiso 0.565(15) 1 d D U P A 1
H1DA_12 H 0.4101 0.9154 0.6380 0.285 Uiso 0.565(15) 1 calc R U P A 1
H1DB_12 H 0.4786 0.9283 0.5675 0.285 Uiso 0.565(15) 1 calc R U P A 1
C1E_12 C 0.775(4) 0.9136(4) 0.620(2) 0.248(12) Uiso 0.565(15) 1 d D U P A 1
H1EA_12 H 0.7653 0.8984 0.5952 0.372 Uiso 0.565(15) 1 calc R U P A 1
H1EB_12 H 0.8921 0.9237 0.5977 0.372 Uiso 0.565(15) 1 calc R U P A 1
H1EC_12 H 0.8237 0.9109 0.6680 0.372 Uiso 0.565(15) 1 calc R U P A 1
C21_12 C -0.210(3) 0.8011(3) 0.9727(11) 0.122(9) Uiso 0.533(9) 1 d D . P A 1
C22_12 C -0.335(3) 0.8198(3) 1.0048(11) 0.155(11) Uiso 0.533(9) 1 d D . P A 1
C23_12 C -0.522(4) 0.8138(3) 1.0461(12) 0.127(9) Uiso 0.533(9) 1 d D . P A 1
H23_12 H -0.6075 0.8260 1.0686 0.152 Uiso 0.533(9) 1 calc R U P A 1
C24_12 C -0.590(4) 0.7905(4) 1.0557(13) 0.164(11) Uiso 0.533(9) 1 d D . P A 1
H24_12 H -0.7193 0.7869 1.0843 0.197 Uiso 0.533(9) 1 calc R U P A 1
C25_12 C -0.471(4) 0.7727(3) 1.0244(10) 0.148(9) Uiso 0.533(9) 1 d D U P A 1
C26_12 C -0.270(4) 0.7787(3) 0.9847(12) 0.131(8) Uiso 0.533(9) 1 d D . P A 1
H26_12 H -0.1759 0.7664 0.9662 0.158 Uiso 0.533(9) 1 calc R U P A 1
C27_12 C -0.569(4) 0.7487(3) 1.0480(11) 0.207(13) Uiso 0.533(9) 1 d D U P A 1
H27A_12 H -0.7431 0.7499 1.0537 0.248 Uiso 0.533(9) 1 calc R U P A 1
H27B_12 H -0.5390 0.7366 1.0125 0.248 Uiso 0.533(9) 1 calc R U P A 1
C28_12 C -0.447(4) 0.7415(3) 1.1172(9) 0.225(14) Uiso 0.594(19) 1 d D U P A 1
H28A_12 H -0.2791 0.7469 1.1184 0.270 Uiso 0.594(19) 1 calc R U P A 1
H28B_12 H -0.5288 0.7491 1.1560 0.270 Uiso 0.594(19) 1 calc R U P A 1
C29_12 C -0.455(3) 0.7144(3) 1.1253(14) 0.29(2) Uiso 0.594(19) 1 d D U P A 1
H29A_12 H -0.3373 0.7094 1.1614 0.346 Uiso 0.594(19) 1 calc R U P A 1
H29B_12 H -0.4145 0.7068 1.0812 0.346 Uiso 0.594(19) 1 calc R U P A 1
C2A_12 C -0.707(3) 0.7068(3) 1.1459(14) 0.276(18) Uiso 0.594(19) 1 d D U P A 1
H2AA_12 H -0.8223 0.7102 1.1076 0.332 Uiso 0.594(19) 1 calc R U P A 1
H2AB_12 H -0.7549 0.7158 1.1871 0.332 Uiso 0.594(19) 1 calc R U P A 1
C2B_12 C -0.708(4) 0.6802(3) 1.1621(12) 0.270(18) Uiso 0.594(19) 1 d D U P A 1
H2BA_12 H -0.8639 0.6756 1.1805 0.325 Uiso 0.594(19) 1 calc R U P A 1
H2BB_12 H -0.6838 0.6711 1.1191 0.325 Uiso 0.594(19) 1 calc R U P A 1
C2C_12 C -0.508(6) 0.6743(3) 1.2156(16) 0.34(2) Uiso 0.594(19) 1 d D U P A 1
H2CA_12 H -0.5424 0.6819 1.2603 0.404 Uiso 0.594(19) 1 calc R U P A 1
H2CB_12 H -0.3546 0.6806 1.1996 0.404 Uiso 0.594(19) 1 calc R U P A 1
C2D_12 C -0.490(5) 0.6474(3) 1.2253(19) 0.36(3) Uiso 0.594(19) 1 d D U P A 1
H2DA_12 H -0.6359 0.6414 1.2469 0.437 Uiso 0.594(19) 1 calc R U P A 1
H2DB_12 H -0.4762 0.6396 1.1797 0.437 Uiso 0.594(19) 1 calc R U P A 1
C2E_12 C -0.271(5) 0.6414(4) 1.2716(16) 0.269(16) Uiso 0.594(19) 1 d D U P A 1
H2EA_12 H -0.2601 0.6242 1.2777 0.404 Uiso 0.594(19) 1 calc R U P A 1
H2EB_12 H -0.1265 0.6471 1.2499 0.404 Uiso 0.594(19) 1 calc R U P A 1
H2EC_12 H -0.2859 0.6489 1.3169 0.404 Uiso 0.594(19) 1 calc R U P A 1
S1'_20 S 0.3630(13) 0.69616(13) 0.7502(4) 0.092(3) Uiso 0.467(9) 1 d D . P A 2
C2'_20 C 0.220(4) 0.6769(4) 0.6947(12) 0.108(11) Uiso 0.467(9) 1 d D . P A 2
C3'_20 C 0.018(5) 0.6861(5) 0.6639(14) 0.106(10) Uiso 0.467(9) 1 d D . P A 2
H3'_20 H -0.0853 0.6783 0.6314 0.127 Uiso 0.467(9) 1 calc R U P A 2
C4'_20 C -0.008(5) 0.7089(4) 0.6891(12) 0.096(9) Uiso 0.467(9) 1 d D . P A 2
H4'_20 H -0.1387 0.7184 0.6736 0.116 Uiso 0.467(9) 1 calc R U P A 2
C5'_20 C 0.157(4) 0.7177(4) 0.7364(13) 0.090(9) Uiso 0.467(9) 1 d D . P A 2
C11'_20 C 0.326(4) 0.6530(3) 0.6829(11) 0.072(8) Uiso 0.467(9) 1 d D . P A 2
C12'_20 C 0.539(3) 0.6457(3) 0.7091(9) 0.072(7) Uiso 0.467(9) 1 d D . P A 2
H12'_20 H 0.6251 0.6559 0.7398 0.086 Uiso 0.467(9) 1 calc R U P A 2
C13'_20 C 0.640(3) 0.6235(3) 0.6928(12) 0.086(9) Uiso 0.467(9) 1 d D . P A 2
H13'_20 H 0.7902 0.6191 0.7127 0.103 Uiso 0.467(9) 1 calc R U P A 2
C14'_20 C 0.524(4) 0.6084(3) 0.6490(14) 0.073(10) Uiso 0.467(9) 1 d D . P A 2
C15'_20 C 0.309(4) 0.6153(4) 0.6230(13) 0.087(11) Uiso 0.467(9) 1 d D . P A 2
H15'_20 H 0.2236 0.6051 0.5921 0.104 Uiso 0.467(9) 1 calc R U P A 2
C16'_20 C 0.208(4) 0.6375(5) 0.6412(15) 0.114(16) Uiso 0.467(9) 1 d D . P A 2
H16'_20 H 0.0543 0.6415 0.6233 0.137 Uiso 0.467(9) 1 calc R U P A 2
C21'_20 C 0.172(4) 0.7405(3) 0.7703(10) 0.078(7) Uiso 0.467(9) 1 d D . P A 2
C22'_20 C 0.378(4) 0.7475(4) 0.8004(12) 0.141(11) Uiso 0.467(9) 1 d D . P A 2
H22'_20 H 0.5088 0.7369 0.8009 0.170 Uiso 0.467(9) 1 calc R U P A 2
C23'_20 C 0.409(4) 0.7702(5) 0.8322(15) 0.170(13) Uiso 0.467(9) 1 d D . P A 2
H23'_20 H 0.5602 0.7748 0.8509 0.204 Uiso 0.467(9) 1 calc R U P A 2
C24'_20 C 0.220(5) 0.7852(4) 0.8354(14) 0.117(9) Uiso 0.467(9) 1 d D . P A 2
C25'_20 C 0.020(4) 0.7792(4) 0.8011(15) 0.146(11) Uiso 0.467(9) 1 d D . P A 2
H25'_20 H -0.1075 0.7902 0.7975 0.175 Uiso 0.467(9) 1 calc R U P A 2
C26'_20 C -0.006(4) 0.7563(5) 0.7695(16) 0.171(14) Uiso 0.467(9) 1 d D . P A 2
H26'_20 H -0.1541 0.7523 0.7474 0.205 Uiso 0.467(9) 1 calc R U P A 2
C1_21 C 0.645(5) 0.5862(6) 0.6195(17) 0.099(15) Uiso 0.467(9) 1 d D . P A 2
H1_21 H 0.5758 0.5811 0.5766 0.119 Uiso 0.467(9) 1 calc R U P A 2
C2_21 C 0.830(5) 0.5725(6) 0.6421(11) 0.104(14) Uiso 0.467(9) 1 d D . P A 2
C11_21 C 0.978(4) 0.5723(4) 0.7075(9) 0.090(11) Uiso 0.467(9) 1 d D . P A 2
C12_21 C 1.175(4) 0.5573(4) 0.6958(8) 0.106(12) Uiso 0.467(9) 1 d D . P A 2
C13_21 C 1.336(3) 0.5536(4) 0.7513(10) 0.088(10) Uiso 0.467(9) 1 d D . P A 2
H13_21 H 1.4713 0.5439 0.7447 0.105 Uiso 0.467(9) 1 calc R U P A 2
C14_21 C 1.302(4) 0.5636(4) 0.8156(10) 0.087(9) Uiso 0.467(9) 1 d D . P A 2
H14_21 H 1.4127 0.5604 0.8526 0.105 Uiso 0.467(9) 1 calc R U P A 2
C15_21 C 1.113(4) 0.5781(4) 0.8263(8) 0.121(11) Uiso 0.467(9) 1 d D U P A 2
C16_21 C 0.948(4) 0.5819(5) 0.7702(11) 0.127(14) Uiso 0.467(9) 1 d D . P A 2
H16_21 H 0.8118 0.5915 0.7773 0.152 Uiso 0.467(9) 1 calc R U P A 2
C17_21 C 1.037(3) 0.5848(3) 0.8996(7) 0.120(11) Uiso 0.467(9) 1 d D U P A 2
H17A_21 H 0.9912 0.5704 0.9250 0.144 Uiso 0.467(9) 1 calc R U P A 2
H17B_21 H 0.8963 0.5953 0.8965 0.144 Uiso 0.467(9) 1 calc R U P A 2
C18_21 C 1.243(3) 0.5973(2) 0.9387(7) 0.164(10) Uiso 0.584(19) 1 d D U P A 2
H18A_21 H 1.1946 0.6013 0.9861 0.196 Uiso 0.584(19) 1 calc R U P A 2
H18B_21 H 1.3825 0.5866 0.9425 0.196 Uiso 0.584(19) 1 calc R U P A 2
C19_21 C 1.311(3) 0.6199(3) 0.8999(7) 0.148(6) Uiso 0.584(19) 1 d D U P A 2
H19A_21 H 1.1657 0.6291 0.8880 0.177 Uiso 0.584(19) 1 calc R U P A 2
H19B_21 H 1.3893 0.6157 0.8564 0.177 Uiso 0.584(19) 1 calc R U P A 2
C1A_21 C 1.481(4) 0.6350(3) 0.9457(7) 0.206(13) Uiso 0.584(19) 1 d D U P A 2
H1AA_21 H 1.3937 0.6418 0.9845 0.247 Uiso 0.584(19) 1 calc R U P A 2
H1AB_21 H 1.6110 0.6249 0.9652 0.247 Uiso 0.584(19) 1 calc R U P A 2
C1B_21 C 1.588(4) 0.6549(3) 0.9023(8) 0.199(13) Uiso 0.584(19) 1 d D U P A 2
H1BA_21 H 1.7076 0.6483 0.8710 0.239 Uiso 0.584(19) 1 calc R U P A 2
H1BB_21 H 1.4608 0.6625 0.8735 0.239 Uiso 0.584(19) 1 calc R U P A 2
C1C_21 C 1.707(4) 0.6735(3) 0.9504(10) 0.208(14) Uiso 0.584(19) 1 d D U P A 2
H1CA_21 H 1.7407 0.6664 0.9965 0.249 Uiso 0.584(19) 1 calc R U P A 2
H1CB_21 H 1.5974 0.6870 0.9562 0.249 Uiso 0.584(19) 1 calc R U P A 2
C1D_21 C 1.940(3) 0.6821(4) 0.9192(16) 0.272(19) Uiso 0.584(19) 1 d D U P A 2
H1DA_21 H 1.9259 0.6816 0.8681 0.326 Uiso 0.584(19) 1 calc R U P A 2
H1DB_21 H 2.0729 0.6716 0.9341 0.326 Uiso 0.584(19) 1 calc R U P A 2
C1E_21 C 1.994(4) 0.7075(3) 0.9434(16) 0.176(13) Uiso 0.584(19) 1 d D U P A 2
H1EA_21 H 2.1425 0.7129 0.9234 0.264 Uiso 0.584(19) 1 calc R U P A 2
H1EB_21 H 1.8630 0.7179 0.9282 0.264 Uiso 0.584(19) 1 calc R U P A 2
H1EC_21 H 2.0097 0.7079 0.9940 0.264 Uiso 0.584(19) 1 calc R U P A 2
C21_21 C 0.949(4) 0.5564(4) 0.5925(9) 0.093(12) Uiso 0.467(9) 1 d D . P A 2
C22_21 C 1.160(4) 0.5483(4) 0.6261(9) 0.087(11) Uiso 0.467(9) 1 d D . P A 2
C23_21 C 1.307(4) 0.5334(5) 0.5880(11) 0.093(13) Uiso 0.467(9) 1 d D . P A 2
H23_21 H 1.4463 0.5269 0.6097 0.112 Uiso 0.467(9) 1 calc R U P A 2
C24_21 C 1.253(4) 0.5278(5) 0.5194(11) 0.120(16) Uiso 0.467(9) 1 d D . P A 2
H24_21 H 1.3654 0.5197 0.4926 0.144 Uiso 0.467(9) 1 calc R U P A 2
C25_21 C 1.039(5) 0.5339(6) 0.4910(7) 0.121(15) Uiso 0.467(9) 1 d D U P A 2
C26_21 C 0.894(4) 0.5501(5) 0.5270(11) 0.111(16) Uiso 0.467(9) 1 d D . P A 2
H26_21 H 0.7565 0.5566 0.5044 0.133 Uiso 0.467(9) 1 calc R U P A 2
C27_21 C 0.955(3) 0.5328(4) 0.4146(6) 0.101(4) Uiso 0.467(9) 1 d D U P A 2
H27A_21 H 0.9611 0.5488 0.3940 0.121 Uiso 0.467(9) 1 calc R U P A 2
H27B_21 H 0.7885 0.5271 0.4113 0.121 Uiso 0.467(9) 1 calc R U P A 2
C28_21 C 1.117(2) 0.5159(3) 0.3746(5) 0.108(4) Uiso 0.684(17) 1 d D U P A 2
H28A_21 H 1.2757 0.5232 0.3697 0.129 Uiso 0.684(17) 1 calc R U P A 2
H28B_21 H 1.1368 0.5010 0.4005 0.129 Uiso 0.684(17) 1 calc R U P A 2
C29_21 C 1.0039(16) 0.5109(3) 0.3025(4) 0.100(4) Uiso 0.684(17) 1 d D U P A 2
H29A_21 H 0.8633 0.5006 0.3070 0.120 Uiso 0.684(17) 1 calc R U P A 2
H29B_21 H 0.9503 0.5259 0.2809 0.120 Uiso 0.684(17) 1 calc R U P A 2
C2A_21 C 1.187(2) 0.4989(3) 0.2565(4) 0.115(4) Uiso 0.684(17) 1 d D U P A 2
H2AA_21 H 1.2111 0.4823 0.2716 0.138 Uiso 0.684(17) 1 calc R U P A 2
H2AB_21 H 1.3418 0.5072 0.2611 0.138 Uiso 0.684(17) 1 calc R U P A 2
C2B_21 C 1.097(3) 0.4994(3) 0.1805(4) 0.126(5) Uiso 0.684(17) 1 d D U P A 2
H2BA_21 H 0.9253 0.4956 0.1778 0.152 Uiso 0.684(17) 1 calc R U P A 2
H2BB_21 H 1.1196 0.5154 0.1612 0.152 Uiso 0.684(17) 1 calc R U P A 2
C2C_21 C 1.236(3) 0.4813(3) 0.1381(4) 0.128(5) Uiso 0.684(17) 1 d D U P A 2
H2CA_21 H 1.2179 0.4654 0.1582 0.154 Uiso 0.684(17) 1 calc R U P A 2
H2CB_21 H 1.4075 0.4854 0.1395 0.154 Uiso 0.684(17) 1 calc R U P A 2
C2D_21 C 1.141(3) 0.4813(3) 0.0626(4) 0.140(6) Uiso 0.684(17) 1 d D U P A 2
H2DA_21 H 0.9796 0.4742 0.0601 0.168 Uiso 0.684(17) 1 calc R U P A 2
H2DB_21 H 1.1290 0.4977 0.0454 0.168 Uiso 0.684(17) 1 calc R U P A 2
C2E_21 C 1.309(3) 0.4671(3) 0.0170(5) 0.156(7) Uiso 0.684(17) 1 d D U P A 2
H2EA_21 H 1.2476 0.4671 -0.0309 0.234 Uiso 0.684(17) 1 calc R U P A 2
H2EB_21 H 1.4681 0.4742 0.0192 0.234 Uiso 0.684(17) 1 calc R U P A 2
H2EC_21 H 1.3190 0.4508 0.0339 0.234 Uiso 0.684(17) 1 calc R U P A 2
C1_22 C 0.268(6) 0.8102(6) 0.8700(16) 0.160(12) Uiso 0.467(9) 1 d D . P A 2
H1_22 H 0.4170 0.8177 0.8633 0.193 Uiso 0.467(9) 1 calc R U P A 2
C2_22 C 0.103(4) 0.8215(3) 0.9090(14) 0.139(10) Uiso 0.467(9) 1 d D . P A 2
C11_22 C 0.118(4) 0.8475(3) 0.9210(14) 0.137(13) Uiso 0.467(9) 1 d D . P A 2
C12_22 C -0.072(3) 0.8533(3) 0.9643(10) 0.122(9) Uiso 0.467(9) 1 d D . P A 2
C13_22 C -0.100(4) 0.8774(4) 0.9805(14) 0.143(15) Uiso 0.467(9) 1 d D . P A 2
H13_22 H -0.2284 0.8820 1.0085 0.171 Uiso 0.467(9) 1 calc R U P A 2
C14_22 C 0.054(5) 0.8944(3) 0.9569(14) 0.162(12) Uiso 0.467(9) 1 d D . P A 2
H14_22 H 0.0375 0.9102 0.9720 0.194 Uiso 0.467(9) 1 calc R U P A 2
C15_22 C 0.227(4) 0.8888(3) 0.9125(10) 0.150(11) Uiso 0.467(9) 1 d D U P A 2
C16_22 C 0.263(4) 0.8642(4) 0.8976(12) 0.131(10) Uiso 0.467(9) 1 d D . P A 2
H16_22 H 0.3933 0.8597 0.8703 0.157 Uiso 0.467(9) 1 calc R U P A 2
C17_22 C 0.402(4) 0.9074(4) 0.8861(8) 0.156(11) Uiso 0.467(9) 1 d D U P A 2
H17A_22 H 0.3998 0.9215 0.9163 0.187 Uiso 0.467(9) 1 calc R U P A 2
H17B_22 H 0.5658 0.9009 0.8876 0.187 Uiso 0.467(9) 1 calc R U P A 2
C18_22 C 0.331(4) 0.9144(5) 0.8113(8) 0.145(12) Uiso 0.395(14) 1 d D U P A 2
H18A_22 H 0.3233 0.9001 0.7818 0.174 Uiso 0.395(14) 1 calc R U P A 2
H18B_22 H 0.1723 0.9219 0.8103 0.174 Uiso 0.395(14) 1 calc R U P A 2
C19_22 C 0.516(4) 0.9317(3) 0.7832(7) 0.152(13) Uiso 0.395(14) 1 d D U P A 2
H19A_22 H 0.6763 0.9279 0.8029 0.183 Uiso 0.395(14) 1 calc R U P A 2
H19B_22 H 0.4762 0.9480 0.7972 0.183 Uiso 0.395(14) 1 calc R U P A 2
C1A_22 C 0.518(3) 0.9301(6) 0.7038(7) 0.236(12) Uiso 0.395(14) 1 d D U P A 2
H1AA_22 H 0.4438 0.9444 0.6832 0.283 Uiso 0.395(14) 1 calc R U P A 2
H1AB_22 H 0.4250 0.9162 0.6879 0.283 Uiso 0.395(14) 1 calc R U P A 2
C1B_22 C 0.777(3) 0.9279(7) 0.6799(10) 0.30(2) Uiso 0.395(14) 1 d D U P A 2
H1BA_22 H 0.8636 0.9428 0.6898 0.364 Uiso 0.395(14) 1 calc R U P A 2
H1BB_22 H 0.8584 0.9150 0.7057 0.364 Uiso 0.395(14) 1 calc R U P A 2
C1C_22 C 0.777(5) 0.9227(4) 0.6018(9) 0.248(12) Uiso 0.395(14) 1 d D U P A 2
H1CA_22 H 0.6465 0.9315 0.5780 0.297 Uiso 0.395(14) 1 calc R U P A 2
H1CB_22 H 0.9298 0.9279 0.5826 0.297 Uiso 0.395(14) 1 calc R U P A 2
C1D_22 C 0.745(4) 0.8960(4) 0.589(2) 0.25(2) Uiso 0.395(14) 1 d D U P A 2
H1DA_22 H 0.6729 0.8933 0.5426 0.297 Uiso 0.395(14) 1 calc R U P A 2
H1DB_22 H 0.6358 0.8894 0.6237 0.297 Uiso 0.395(14) 1 calc R U P A 2
C1E_22 C 0.988(5) 0.8835(5) 0.596(3) 0.27(3) Uiso 0.395(14) 1 d D U P A 2
H1EA_22 H 0.9659 0.8665 0.5876 0.404 Uiso 0.395(14) 1 calc R U P A 2
H1EB_22 H 1.0944 0.8899 0.5611 0.404 Uiso 0.395(14) 1 calc R U P A 2
H1EC_22 H 1.0573 0.8860 0.6420 0.404 Uiso 0.395(14) 1 calc R U P A 2
C21_22 C -0.092(4) 0.8123(3) 0.9518(13) 0.136(12) Uiso 0.467(9) 1 d D . P A 2
C22_22 C -0.198(4) 0.8324(3) 0.9827(12) 0.142(13) Uiso 0.467(9) 1 d D . P A 2
C23_22 C -0.385(4) 0.8281(4) 1.0269(13) 0.142(11) Uiso 0.467(9) 1 d D . P A 2
H23_22 H -0.4591 0.8410 1.0488 0.170 Uiso 0.467(9) 1 calc R U P A 2
C24_22 C -0.465(6) 0.8055(5) 1.0399(19) 0.21(2) Uiso 0.467(9) 1 d D . P A 2
H24_22 H -0.5947 0.8033 1.0695 0.256 Uiso 0.467(9) 1 calc R U P A 2
C25_22 C -0.361(5) 0.7863(3) 1.0108(13) 0.158(12) Uiso 0.467(9) 1 d D U P A 2
C26_22 C -0.169(6) 0.7905(3) 0.9653(16) 0.175(15) Uiso 0.467(9) 1 d D . P A 2
H26_22 H -0.0942 0.7775 0.9441 0.210 Uiso 0.467(9) 1 calc R U P A 2
C27_22 C -0.399(7) 0.7596(3) 1.0202(13) 0.28(2) Uiso 0.467(9) 1 d D U P A 2
H27A_22 H -0.5031 0.7535 0.9822 0.331 Uiso 0.467(9) 1 calc R U P A 2
H27B_22 H -0.2436 0.7513 1.0185 0.331 Uiso 0.467(9) 1 calc R U P A 2
C28_22 C -0.513(7) 0.7548(2) 1.0902(10) 0.28(2) Uiso 0.39(2) 1 d D U P A 2
H28A_22 H -0.6508 0.7655 1.0958 0.339 Uiso 0.39(2) 1 calc R U P A 2
H28B_22 H -0.3960 0.7579 1.1283 0.339 Uiso 0.39(2) 1 calc R U P A 2
C29_22 C -0.597(4) 0.7289(3) 1.0935(12) 0.23(2) Uiso 0.39(2) 1 d D U P A 2
H29A_22 H -0.7724 0.7284 1.0957 0.280 Uiso 0.39(2) 1 calc R U P A 2
H29B_22 H -0.5497 0.7205 1.0512 0.280 Uiso 0.39(2) 1 calc R U P A 2
C2A_22 C -0.484(8) 0.7168(2) 1.1577(12) 0.22(2) Uiso 0.39(2) 1 d D U P A 2
H2AA_22 H -0.5649 0.7221 1.1997 0.263 Uiso 0.39(2) 1 calc R U P A 2
H2AB_22 H -0.3135 0.7212 1.1626 0.263 Uiso 0.39(2) 1 calc R U P A 2
C2B_22 C -0.506(5) 0.6898(2) 1.1505(14) 0.206(19) Uiso 0.39(2) 1 d D U P A 2
H2BA_22 H -0.6762 0.6852 1.1500 0.247 Uiso 0.39(2) 1 calc R U P A 2
H2BB_22 H -0.4382 0.6847 1.1062 0.247 Uiso 0.39(2) 1 calc R U P A 2
C2C_22 C -0.373(5) 0.6776(3) 1.2113(10) 0.24(2) Uiso 0.39(2) 1 d D U P A 2
H2CA_22 H -0.4864 0.6684 1.2386 0.283 Uiso 0.39(2) 1 calc R U P A 2
H2CB_22 H -0.2980 0.6897 1.2420 0.283 Uiso 0.39(2) 1 calc R U P A 2
C2D_22 C -0.180(5) 0.6611(5) 1.1837(14) 0.29(3) Uiso 0.39(2) 1 d D U P A 2
H2DA_22 H -0.0369 0.6704 1.1722 0.351 Uiso 0.39(2) 1 calc R U P A 2
H2DB_22 H -0.2397 0.6532 1.1410 0.351 Uiso 0.39(2) 1 calc R U P A 2
C2E_22 C -0.112(8) 0.6425(6) 1.2387(19) 0.269(16) Uiso 0.39(2) 1 d D U P A 2
H2EA_22 H 0.0108 0.6320 1.2209 0.404 Uiso 0.39(2) 1 calc R U P A 2
H2EB_22 H -0.0508 0.6503 1.2807 0.404 Uiso 0.39(2) 1 calc R U P A 2
H2EC_22 H -0.2532 0.6332 1.2496 0.404 Uiso 0.39(2) 1 calc R U P A 2

loop_
_atom_type_symbol
_atom_type_description
_atom_type_scat_dispersion_real
_atom_type_scat_dispersion_imag
_atom_type_scat_source
C C 0.0181 0.0091 'International Tables Vol C Tables 4.2.6.8 and 6.1.1.4'
H H 0.0000 0.0000 'International Tables Vol C Tables 4.2.6.8 and 6.1.1.4'
S S 0.3331 0.5567 'International Tables Vol C Tables 4.2.6.8 and 6.1.1.4'

loop_
_exptl_crystal_face_index_h
_exptl_crystal_face_index_k
_exptl_crystal_face_index_l
_exptl_crystal_face_perp_dist
1.00 2.00 2.00 0.0390
0.00 2.00 -1.00 0.0150
0.00 -1.00 0.00 0.0070
0.00 1.00 0.00 0.0170
-2.00 -2.00 -1.00 0.0380
2.00 2.00 1.00 0.0680
0.00 -1.00 1.00 0.0040

loop_
_geom_angle_atom_site_label_1
_geom_angle_atom_site_label_2
_geom_angle_atom_site_label_3
_geom_angle
_geom_angle_site_symmetry_1
_geom_angle_site_symmetry_3
_geom_angle_publ_flag
C5'_10 S1'_10 C2'_10 94.4(11) . . ?
C3'_10 C2'_10 S1'_10 105.4(17) . . ?
C3'_10 C2'_10 C11'_10 130.0(17) . . ?
C11'_10 C2'_10 S1'_10 124.4(16) . . ?
C2'_10 C3'_10 H3'_10 120.3 . . ?
C2'_10 C3'_10 C4'_10 119(2) . . ?
C4'_10 C3'_10 H3'_10 120.3 . . ?
C3'_10 C4'_10 H4'_10 126.0 . . ?
C5'_10 C4'_10 C3'_10 108(2) . . ?
C5'_10 C4'_10 H4'_10 126.0 . . ?
C4'_10 C5'_10 S1'_10 112.6(17) . . ?
C4'_10 C5'_10 C21'_10 127.7(17) . . ?
C21'_10 C5'_10 S1'_10 119.5(15) . . ?
C12'_10 C11'_10 C2'_10 120.6(18) . . ?
C12'_10 C11'_10 C16'_10 115.9(11) . . ?
C16'_10 C11'_10 C2'_10 122.2(17) . . ?
C11'_10 C12'_10 H12'_10 118.5 . . ?
C11'_10 C12'_10 C13'_10 123.0(11) . . ?
C13'_10 C12'_10 H12'_10 118.5 . . ?
C12'_10 C13'_10 H13'_10 119.7 . . ?
C14'_10 C13'_10 C12'_10 120.5(11) . . ?
C14'_10 C13'_10 H13'_10 119.7 . . ?
C13'_10 C14'_10 C1_11 127(2) . . ?
C15'_10 C14'_10 C13'_10 117.0(12) . . ?
C15'_10 C14'_10 C1_11 115.0(19) . . ?
C14'_10 C15'_10 H15'_10 119.4 . . ?
C14'_10 C15'_10 C16'_10 121.3(11) . . ?
C16'_10 C15'_10 H15'_10 119.4 . . ?
C11'_10 C16'_10 C15'_10 121.6(11) . . ?
C11'_10 C16'_10 H16'_10 119.2 . . ?
C15'_10 C16'_10 H16'_10 119.2 . . ?
C22'_10 C21'_10 C5'_10 122.2(17) . . ?
C22'_10 C21'_10 C26'_10 116.3(12) . . ?
C26'_10 C21'_10 C5'_10 121.4(18) . . ?
C21'_10 C22'_10 H22'_10 118.6 . . ?
C21'_10 C22'_10 C23'_10 122.8(12) . . ?
C23'_10 C22'_10 H22'_10 118.6 . . ?
C22'_10 C23'_10 H23'_10 120.0 . . ?
C24'_10 C23'_10 C22'_10 120.0(12) . . ?
C24'_10 C23'_10 H23'_10 120.0 . . ?
C23'_10 C24'_10 C1_12 121.4(19) . . ?
C25'_10 C24'_10 C23'_10 117.9(13) . . ?
C25'_10 C24'_10 C1_12 120.6(19) . . ?
C24'_10 C25'_10 H25'_10 119.7 . . ?
C24'_10 C25'_10 C26'_10 120.5(12) . . ?
C26'_10 C25'_10 H25'_10 119.7 . . ?
C21'_10 C26'_10 C25'_10 122.1(12) . . ?
C21'_10 C26'_10 H26'_10 119.0 . . ?
C25'_10 C26'_10 H26'_10 119.0 . . ?
C14'_10 C1_11 H1_11 115.0 . . ?
C2_11 C1_11 C14'_10 130(3) . . ?
C2_11 C1_11 H1_11 115.0 . . ?
C1_11 C2_11 C11_11 133.5(19) . . ?
C1_11 C2_11 C21_11 119.8(18) . . ?
C11_11 C2_11 C21_11 106.7(11) . . ?
C12_11 C11_11 C2_11 106.5(11) . . ?
C16_11 C11_11 C2_11 133.8(12) . . ?
C16_11 C11_11 C12_11 119.7(10) . . ?
C11_11 C12_11 C22_11 109.6(8) . . ?
C13_11 C12_11 C11_11 117.5(10) . . ?
C13_11 C12_11 C22_11 132.7(11) . . ?
C12_11 C13_11 H13_11 119.1 . . ?
C14_11 C13_11 C12_11 121.7(11) . . ?
C14_11 C13_11 H13_11 119.1 . . ?
C13_11 C14_11 H14_11 120.0 . . ?
C15_11 C14_11 C13_11 120.1(11) . . ?
C15_11 C14_11 H14_11 120.0 . . ?
C14_11 C15_11 C16_11 118.5(9) . . ?
C14_11 C15_11 C17_11 116.0(15) . . ?
C16_11 C15_11 C17_11 125.5(15) . . ?
C11_11 C16_11 C15_11 122.2(10) . . ?
C11_11 C16_11 H16_11 118.9 . . ?
C15_11 C16_11 H16_11 118.9 . . ?
C15_11 C17_11 H17A_11 109.7 . . ?
C15_11 C17_11 H17B_11 109.7 . . ?
H17A_11 C17_11 H17B_11 108.2 . . ?
C18_11 C17_11 C15_11 109.81(16) . . ?
C18_11 C17_11 H17A_11 109.7 . . ?
C18_11 C17_11 H17B_11 109.7 . . ?
C17_11 C18_11 H18A_11 109.7 . . ?
C17_11 C18_11 H18B_11 109.7 . . ?
C17_11 C18_11 C19_11 109.81(17) . . ?
H18A_11 C18_11 H18B_11 108.2 . . ?
C19_11 C18_11 H18A_11 109.7 . . ?
C19_11 C18_11 H18B_11 109.7 . . ?
C18_11 C19_11 H19A_11 109.7 . . ?
C18_11 C19_11 H19B_11 109.7 . . ?
H19A_11 C19_11 H19B_11 108.2 . . ?
C1A_11 C19_11 C18_11 109.79(17) . . ?
C1A_11 C19_11 H19A_11 109.7 . . ?
C1A_11 C19_11 H19B_11 109.7 . . ?
C19_11 C1A_11 H1AA_11 109.7 . . ?
C19_11 C1A_11 H1AB_11 109.7 . . ?
C19_11 C1A_11 C1B_11 109.82(16) . . ?
H1AA_11 C1A_11 H1AB_11 108.2 . . ?
C1B_11 C1A_11 H1AA_11 109.7 . . ?
C1B_11 C1A_11 H1AB_11 109.7 . . ?
C1A_11 C1B_11 H1BA_11 109.7 . . ?
C1A_11 C1B_11 H1BB_11 109.7 . . ?
H1BA_11 C1B_11 H1BB_11 108.2 . . ?
C1C_11 C1B_11 C1A_11 109.81(17) . . ?
C1C_11 C1B_11 H1BA_11 109.7 . . ?
C1C_11 C1B_11 H1BB_11 109.7 . . ?
C1B_11 C1C_11 H1CA_11 109.7 . . ?
C1B_11 C1C_11 H1CB_11 109.7 . . ?
C1B_11 C1C_11 C1D_11 109.81(16) . . ?
H1CA_11 C1C_11 H1CB_11 108.2 . . ?
C1D_11 C1C_11 H1CA_11 109.7 . . ?
C1D_11 C1C_11 H1CB_11 109.7 . . ?
C1C_11 C1D_11 H1DA_11 109.7 . . ?
C1C_11 C1D_11 H1DB_11 109.7 . . ?
H1DA_11 C1D_11 H1DB_11 108.2 . . ?
C1E_11 C1D_11 C1C_11 109.81(16) . . ?
C1E_11 C1D_11 H1DA_11 109.7 . . ?
C1E_11 C1D_11 H1DB_11 109.7 . . ?
C1D_11 C1E_11 H1EA_11 109.5 . . ?
C1D_11 C1E_11 H1EB_11 109.5 . . ?
C1D_11 C1E_11 H1EC_11 109.5 . . ?
H1EA_11 C1E_11 H1EB_11 109.5 . . ?
H1EA_11 C1E_11 H1EC_11 109.5 . . ?
H1EB_11 C1E_11 H1EC_11 109.5 . . ?
C22_11 C21_11 C2_11 106.2(10) . . ?
C26_11 C21_11 C2_11 132.6(12) . . ?
C26_11 C21_11 C22_11 120.7(11) . . ?
C21_11 C22_11 C12_11 110.3(9) . . ?
C23_11 C22_11 C12_11 132.5(10) . . ?
C23_11 C22_11 C21_11 117.2(10) . . ?
C22_11 C23_11 H23_11 119.2 . . ?
C24_11 C23_11 C22_11 121.6(10) . . ?
C24_11 C23_11 H23_11 119.2 . . ?
C23_11 C24_11 H24_11 119.3 . . ?
C25_11 C24_11 C23_11 121.4(11) . . ?
C25_11 C24_11 H24_11 119.3 . . ?
C24_11 C25_11 C26_11 117.3(9) . . ?
C24_11 C25_11 C27_11 126.9(10) . . ?
C26_11 C25_11 C27_11 115.1(9) . . ?
C21_11 C26_11 C25_11 121.7(9) . . ?
C21_11 C26_11 H26_11 119.2 . . ?
C25_11 C26_11 H26_11 119.2 . . ?
C25_11 C27_11 H27A_11 109.7 . . ?
C25_11 C27_11 H27B_11 109.7 . . ?
C25_11 C27_11 C28_11 109.93(17) . . ?
H27A_11 C27_11 H27B_11 108.2 . . ?
C28_11 C27_11 H27A_11 109.7 . . ?
C28_11 C27_11 H27B_11 109.7 . . ?
C27_11 C28_11 H28A_11 109.7 . . ?
C27_11 C28_11 H28B_11 109.7 . . ?
C27_11 C28_11 C29_11 109.78(17) . . ?
H28A_11 C28_11 H28B_11 108.2 . . ?
C29_11 C28_11 H28A_11 109.7 . . ?
C29_11 C28_11 H28B_11 109.7 . . ?
C28_11 C29_11 H29A_11 109.7 . . ?
C28_11 C29_11 H29B_11 109.7 . . ?
H29A_11 C29_11 H29B_11 108.2 . . ?
C2A_11 C29_11 C28_11 109.90(16) . . ?
C2A_11 C29_11 H29A_11 109.7 . . ?
C2A_11 C29_11 H29B_11 109.7 . . ?
C29_11 C2A_11 H2AA_11 109.7 . . ?
C29_11 C2A_11 H2AB_11 109.7 . . ?
C29_11 C2A_11 C2B_11 109.82(16) . . ?
H2AA_11 C2A_11 H2AB_11 108.2 . . ?
C2B_11 C2A_11 H2AA_11 109.7 . . ?
C2B_11 C2A_11 H2AB_11 109.7 . . ?
C2A_11 C2B_11 H2BA_11 109.7 . . ?
C2A_11 C2B_11 H2BB_11 109.7 . . ?
H2BA_11 C2B_11 H2BB_11 108.2 . . ?
C2C_11 C2B_11 C2A_11 109.85(17) . . ?
C2C_11 C2B_11 H2BA_11 109.7 . . ?
C2C_11 C2B_11 H2BB_11 109.7 . . ?
C2B_11 C2C_11 H2CA_11 109.7 . . ?
C2B_11 C2C_11 H2CB_11 109.7 . . ?
H2CA_11 C2C_11 H2CB_11 108.2 . . ?
C2D_11 C2C_11 C2B_11 109.82(17) . . ?
C2D_11 C2C_11 H2CA_11 109.7 . . ?
C2D_11 C2C_11 H2CB_11 109.7 . . ?
C2C_11 C2D_11 H2DA_11 109.7 . . ?
C2C_11 C2D_11 H2DB_11 109.7 . . ?
C2C_11 C2D_11 C2E_11 109.84(17) . . ?
H2DA_11 C2D_11 H2DB_11 108.2 . . ?
C2E_11 C2D_11 H2DA_11 109.7 . . ?
C2E_11 C2D_11 H2DB_11 109.7 . . ?
C2D_11 C2E_11 H2EA_11 109.5 . . ?
C2D_11 C2E_11 H2EB_11 109.5 . . ?
C2D_11 C2E_11 H2EC_11 109.5 . . ?
H2EA_11 C2E_11 H2EB_11 109.5 . . ?
H2EA_11 C2E_11 H2EC_11 109.5 . . ?
H2EB_11 C2E_11 H2EC_11 109.5 . . ?
C24'_10 C1_12 H1_12 113.7 . . ?
C2_12 C1_12 C24'_10 133(3) . . ?
C2_12 C1_12 H1_12 113.7 . . ?
C1_12 C2_12 C11_12 128.8(18) . . ?
C1_12 C2_12 C21_12 124.6(18) . . ?
C11_12 C2_12 C21_12 106.6(13) . . ?
C12_12 C11_12 C2_12 107.0(12) . . ?
C16_12 C11_12 C2_12 131.2(13) . . ?
C16_12 C11_12 C12_12 121.5(11) . . ?
C11_12 C12_12 C22_12 109.6(9) . . ?
C13_12 C12_12 C11_12 116.8(10) . . ?
C13_12 C12_12 C22_12 133.5(11) . . ?
C12_12 C13_12 H13_12 119.4 . . ?
C14_12 C13_12 C12_12 121.2(11) . . ?
C14_12 C13_12 H13_12 119.4 . . ?
C13_12 C14_12 H14_12 119.6 . . ?
C15_12 C14_12 C13_12 120.8(12) . . ?
C15_12 C14_12 H14_12 119.6 . . ?
C14_12 C15_12 C16_12 118.3(10) . . ?
C14_12 C15_12 C17_12 123.0(15) . . ?
C16_12 C15_12 C17_12 118.6(15) . . ?
C11_12 C16_12 C15_12 121.3(11) . . ?
C11_12 C16_12 H16_12 119.4 . . ?
C15_12 C16_12 H16_12 119.4 . . ?
C15_12 C17_12 H17A_12 109.7 . . ?
C15_12 C17_12 H17B_12 109.7 . . ?
H17A_12 C17_12 H17B_12 108.2 . . ?
C18_12 C17_12 C15_12 109.79(17) . . ?
C18_12 C17_12 H17A_12 109.7 . . ?
C18_12 C17_12 H17B_12 109.7 . . ?
C17_12 C18_12 H18A_12 109.7 . . ?
C17_12 C18_12 H18B_12 109.7 . . ?
H18A_12 C18_12 H18B_12 108.2 . . ?
C19_12 C18_12 C17_12 109.84(17) . . ?
C19_12 C18_12 H18A_12 109.7 . . ?
C19_12 C18_12 H18B_12 109.7 . . ?
C18_12 C19_12 H19A_12 109.7 . . ?
C18_12 C19_12 H19B_12 109.7 . . ?
C18_12 C19_12 C1A_12 109.73(16) . . ?
H19A_12 C19_12 H19B_12 108.2 . . ?
C1A_12 C19_12 H19A_12 109.7 . . ?
C1A_12 C19_12 H19B_12 109.7 . . ?
C19_12 C1A_12 H1AA_12 109.7 . . ?
C19_12 C1A_12 H1AB_12 109.7 . . ?
H1AA_12 C1A_12 H1AB_12 108.2 . . ?
C1B_12 C1A_12 C19_12 109.79(16) . . ?
C1B_12 C1A_12 H1AA_12 109.7 . . ?
C1B_12 C1A_12 H1AB_12 109.7 . . ?
C1A_12 C1B_12 H1BA_12 109.7 . . ?
C1A_12 C1B_12 H1BB_12 109.7 . . ?
H1BA_12 C1B_12 H1BB_12 108.2 . . ?
C1C_12 C1B_12 C1A_12 109.79(17) . . ?
C1C_12 C1B_12 H1BA_12 109.7 . . ?
C1C_12 C1B_12 H1BB_12 109.7 . . ?
C1B_12 C1C_12 H1CA_12 109.7 . . ?
C1B_12 C1C_12 H1CB_12 109.7 . . ?
C1B_12 C1C_12 C1D_12 109.81(16) . . ?
H1CA_12 C1C_12 H1CB_12 108.2 . . ?
C1D_12 C1C_12 H1CA_12 109.7 . . ?
C1D_12 C1C_12 H1CB_12 109.7 . . ?
C1C_12 C1D_12 H1DA_12 109.7 . . ?
C1C_12 C1D_12 H1DB_12 109.7 . . ?
H1DA_12 C1D_12 H1DB_12 108.2 . . ?
C1E_12 C1D_12 C1C_12 109.82(17) . . ?
C1E_12 C1D_12 H1DA_12 109.7 . . ?
C1E_12 C1D_12 H1DB_12 109.7 . . ?
C1D_12 C1E_12 H1EA_12 109.5 . . ?
C1D_12 C1E_12 H1EB_12 109.5 . . ?
C1D_12 C1E_12 H1EC_12 109.5 . . ?
H1EA_12 C1E_12 H1EB_12 109.5 . . ?
H1EA_12 C1E_12 H1EC_12 109.5 . . ?
H1EB_12 C1E_12 H1EC_12 109.5 . . ?
C22_12 C21_12 C2_12 106.0(12) . . ?
C26_12 C21_12 C2_12 133.7(13) . . ?
C26_12 C21_12 C22_12 120.1(11) . . ?
C21_12 C22_12 C12_12 110.0(9) . . ?
C23_12 C22_12 C12_12 132.2(11) . . ?
C23_12 C22_12 C21_12 117.7(11) . . ?
C22_12 C23_12 H23_12 119.2 . . ?
C22_12 C23_12 C24_12 121.6(11) . . ?
C24_12 C23_12 H23_12 119.2 . . ?
C23_12 C24_12 H24_12 119.7 . . ?
C25_12 C24_12 C23_12 120.5(12) . . ?
C25_12 C24_12 H24_12 119.7 . . ?
C24_12 C25_12 C26_12 118.0(10) . . ?
C24_12 C25_12 C27_12 109.7(18) . . ?
C26_12 C25_12 C27_12 131.7(19) . . ?
C21_12 C26_12 C25_12 121.8(11) . . ?
C21_12 C26_12 H26_12 119.1 . . ?
C25_12 C26_12 H26_12 119.1 . . ?
C25_12 C27_12 H27A_12 109.7 . . ?
C25_12 C27_12 H27B_12 109.7 . . ?
H27A_12 C27_12 H27B_12 108.2 . . ?
C28_12 C27_12 C25_12 109.81(17) . . ?
C28_12 C27_12 H27A_12 109.7 . . ?
C28_12 C27_12 H27B_12 109.7 . . ?
C27_12 C28_12 H28A_12 109.7 . . ?
C27_12 C28_12 H28B_12 109.7 . . ?
H28A_12 C28_12 H28B_12 108.2 . . ?
C29_12 C28_12 C27_12 109.82(17) . . ?
C29_12 C28_12 H28A_12 109.7 . . ?
C29_12 C28_12 H28B_12 109.7 . . ?
C28_12 C29_12 H29A_12 109.7 . . ?
C28_12 C29_12 H29B_12 109.7 . . ?
C28_12 C29_12 C2A_12 109.83(17) . . ?
H29A_12 C29_12 H29B_12 108.2 . . ?
C2A_12 C29_12 H29A_12 109.7 . . ?
C2A_12 C29_12 H29B_12 109.7 . . ?
C29_12 C2A_12 H2AA_12 109.7 . . ?
C29_12 C2A_12 H2AB_12 109.7 . . ?
C29_12 C2A_12 C2B_12 109.80(17) . . ?
H2AA_12 C2A_12 H2AB_12 108.2 . . ?
C2B_12 C2A_12 H2AA_12 109.7 . . ?
C2B_12 C2A_12 H2AB_12 109.7 . . ?
C2A_12 C2B_12 H2BA_12 109.7 . . ?
C2A_12 C2B_12 H2BB_12 109.7 . . ?
H2BA_12 C2B_12 H2BB_12 108.2 . . ?
C2C_12 C2B_12 C2A_12 109.82(17) . . ?
C2C_12 C2B_12 H2BA_12 109.7 . . ?
C2C_12 C2B_12 H2BB_12 109.7 . . ?
C2B_12 C2C_12 H2CA_12 109.7 . . ?
C2B_12 C2C_12 H2CB_12 109.7 . . ?
C2B_12 C2C_12 C2D_12 109.80(17) . . ?
H2CA_12 C2C_12 H2CB_12 108.2 . . ?
C2D_12 C2C_12 H2CA_12 109.7 . . ?
C2D_12 C2C_12 H2CB_12 109.7 . . ?
C2C_12 C2D_12 H2DA_12 109.7 . . ?
C2C_12 C2D_12 H2DB_12 109.7 . . ?
H2DA_12 C2D_12 H2DB_12 108.2 . . ?
C2E_12 C2D_12 C2C_12 109.82(17) . . ?
C2E_12 C2D_12 H2DA_12 109.7 . . ?
C2E_12 C2D_12 H2DB_12 109.7 . . ?
C2D_12 C2E_12 H2EA_12 109.5 . . ?
C2D_12 C2E_12 H2EB_12 109.5 . . ?
C2D_12 C2E_12 H2EC_12 109.5 . . ?
H2EA_12 C2E_12 H2EB_12 109.5 . . ?
H2EA_12 C2E_12 H2EC_12 109.5 . . ?
H2EB_12 C2E_12 H2EC_12 109.5 . . ?
C5'_20 S1'_20 C2'_20 93.1(13) . . ?
C3'_20 C2'_20 S1'_20 114(2) . . ?
C3'_20 C2'_20 C11'_20 127.1(18) . . ?
C11'_20 C2'_20 S1'_20 119.3(17) . . ?
C2'_20 C3'_20 H3'_20 126.5 . . ?
C2'_20 C3'_20 C4'_20 107(3) . . ?
C4'_20 C3'_20 H3'_20 126.5 . . ?
C3'_20 C4'_20 H4'_20 120.2 . . ?
C5'_20 C4'_20 C3'_20 120(2) . . ?
C5'_20 C4'_20 H4'_20 120.2 . . ?
C4'_20 C5'_20 S1'_20 106.7(17) . . ?
C4'_20 C5'_20 C21'_20 130.7(17) . . ?
C21'_20 C5'_20 S1'_20 122.6(16) . . ?
C12'_20 C11'_20 C2'_20 124.7(16) . . ?
C16'_20 C11'_20 C2'_20 119.3(16) . . ?
C16'_20 C11'_20 C12'_20 116.0(11) . . ?
C11'_20 C12'_20 H12'_20 118.6 . . ?
C11'_20 C12'_20 C13'_20 122.9(11) . . ?
C13'_20 C12'_20 H12'_20 118.6 . . ?
C12'_20 C13'_20 H13'_20 119.7 . . ?
C14'_20 C13'_20 C12'_20 120.5(11) . . ?
C14'_20 C13'_20 H13'_20 119.7 . . ?
C13'_20 C14'_20 C1_21 122.2(18) . . ?
C15'_20 C14'_20 C13'_20 117.5(11) . . ?
C15'_20 C14'_20 C1_21 119.6(19) . . ?
C14'_20 C15'_20 H15'_20 119.4 . . ?
C14'_20 C15'_20 C16'_20 121.1(11) . . ?
C16'_20 C15'_20 H15'_20 119.4 . . ?
C11'_20 C16'_20 C15'_20 122.0(11) . . ?
C11'_20 C16'_20 H16'_20 119.0 . . ?
C15'_20 C16'_20 H16'_20 119.0 . . ?
C22'_20 C21'_20 C5'_20 119.8(17) . . ?
C22'_20 C21'_20 C26'_20 116.4(12) . . ?
C26'_20 C21'_20 C5'_20 123.7(17) . . ?
C21'_20 C22'_20 H22'_20 118.6 . . ?
C21'_20 C22'_20 C23'_20 122.9(12) . . ?
C23'_20 C22'_20 H22'_20 118.6 . . ?
C22'_20 C23'_20 H23'_20 120.2 . . ?
C24'_20 C23'_20 C22'_20 119.6(13) . . ?
C24'_20 C23'_20 H23'_20 120.2 . . ?
C23'_20 C24'_20 C1_22 117(2) . . ?
C25'_20 C24'_20 C23'_20 117.8(13) . . ?
C25'_20 C24'_20 C1_22 124(2) . . ?
C24'_20 C25'_20 H25'_20 119.5 . . ?
C24'_20 C25'_20 C26'_20 120.9(12) . . ?
C26'_20 C25'_20 H25'_20 119.5 . . ?
C21'_20 C26'_20 C25'_20 121.9(12) . . ?
C21'_20 C26'_20 H26'_20 119.1 . . ?
C25'_20 C26'_20 H26'_20 119.1 . . ?
C14'_20 C1_21 H1_21 113.3 . . ?
C2_21 C1_21 C14'_20 133(3) . . ?
C2_21 C1_21 H1_21 113.3 . . ?
C1_21 C2_21 C11_21 133(2) . . ?
C1_21 C2_21 C21_21 120(2) . . ?
C11_21 C2_21 C21_21 106.7(12) . . ?
C12_21 C11_21 C2_21 106.8(11) . . ?
C16_21 C11_21 C2_21 132.7(13) . . ?
C16_21 C11_21 C12_21 120.4(10) . . ?
C11_21 C12_21 C22_21 109.7(9) . . ?
C13_21 C12_21 C11_21 117.2(10) . . ?
C13_21 C12_21 C22_21 133.0(11) . . ?
C12_21 C13_21 H13_21 119.1 . . ?
C14_21 C13_21 C12_21 121.7(11) . . ?
C14_21 C13_21 H13_21 119.1 . . ?
C13_21 C14_21 H14_21 119.7 . . ?
C15_21 C14_21 C13_21 120.7(11) . . ?
C15_21 C14_21 H14_21 119.7 . . ?
C14_21 C15_21 C16_21 117.9(9) . . ?
C14_21 C15_21 C17_21 121.9(15) . . ?
C16_21 C15_21 C17_21 118.1(14) . . ?
C11_21 C16_21 C15_21 122.0(10) . . ?
C11_21 C16_21 H16_21 119.0 . . ?
C15_21 C16_21 H16_21 119.0 . . ?
C15_21 C17_21 H17A_21 109.7 . . ?
C15_21 C17_21 H17B_21 109.7 . . ?
C15_21 C17_21 C18_21 109.83(17) . . ?
H17A_21 C17_21 H17B_21 108.2 . . ?
C18_21 C17_21 H17A_21 109.7 . . ?
C18_21 C17_21 H17B_21 109.7 . . ?
C17_21 C18_21 H18A_21 109.7 . . ?
C17_21 C18_21 H18B_21 109.7 . . ?
H18A_21 C18_21 H18B_21 108.2 . . ?
C19_21 C18_21 C17_21 109.80(16) . . ?
C19_21 C18_21 H18A_21 109.7 . . ?
C19_21 C18_21 H18B_21 109.7 . . ?
C18_21 C19_21 H19A_21 109.7 . . ?
C18_21 C19_21 H19B_21 109.7 . . ?
C18_21 C19_21 C1A_21 109.85(16) . . ?
H19A_21 C19_21 H19B_21 108.2 . . ?
C1A_21 C19_21 H19A_21 109.7 . . ?
C1A_21 C19_21 H19B_21 109.7 . . ?
C19_21 C1A_21 H1AA_21 109.7 . . ?
C19_21 C1A_21 H1AB_21 109.7 . . ?
H1AA_21 C1A_21 H1AB_21 108.2 . . ?
C1B_21 C1A_21 C19_21 109.78(16) . . ?
C1B_21 C1A_21 H1AA_21 109.7 . . ?
C1B_21 C1A_21 H1AB_21 109.7 . . ?
C1A_21 C1B_21 H1BA_21 109.7 . . ?
C1A_21 C1B_21 H1BB_21 109.7 . . ?
H1BA_21 C1B_21 H1BB_21 108.2 . . ?
C1C_21 C1B_21 C1A_21 109.88(16) . . ?
C1C_21 C1B_21 H1BA_21 109.7 . . ?
C1C_21 C1B_21 H1BB_21 109.7 . . ?
C1B_21 C1C_21 H1CA_21 109.7 . . ?
C1B_21 C1C_21 H1CB_21 109.7 . . ?
C1B_21 C1C_21 C1D_21 109.82(17) . . ?
H1CA_21 C1C_21 H1CB_21 108.2 . . ?
C1D_21 C1C_21 H1CA_21 109.7 . . ?
C1D_21 C1C_21 H1CB_21 109.7 . . ?
C1C_21 C1D_21 H1DA_21 109.7 . . ?
C1C_21 C1D_21 H1DB_21 109.7 . . ?
C1C_21 C1D_21 C1E_21 109.83(17) . . ?
H1DA_21 C1D_21 H1DB_21 108.2 . . ?
C1E_21 C1D_21 H1DA_21 109.7 . . ?
C1E_21 C1D_21 H1DB_21 109.7 . . ?
C1D_21 C1E_21 H1EA_21 109.5 . . ?
C1D_21 C1E_21 H1EB_21 109.5 . . ?
C1D_21 C1E_21 H1EC_21 109.5 . . ?
H1EA_21 C1E_21 H1EB_21 109.5 . . ?
H1EA_21 C1E_21 H1EC_21 109.5 . . ?
H1EB_21 C1E_21 H1EC_21 109.5 . . ?
C22_21 C21_21 C2_21 106.9(10) . . ?
C26_21 C21_21 C2_21 132.1(12) . . ?
C26_21 C21_21 C22_21 120.9(11) . . ?
C21_21 C22_21 C12_21 109.8(9) . . ?
C23_21 C22_21 C12_21 133.3(10) . . ?
C23_21 C22_21 C21_21 116.9(10) . . ?
C22_21 C23_21 H23_21 119.2 . . ?
C24_21 C23_21 C22_21 121.5(11) . . ?
C24_21 C23_21 H23_21 119.2 . . ?
C23_21 C24_21 H24_21 120.1 . . ?
C25_21 C24_21 C23_21 119.8(12) . . ?
C25_21 C24_21 H24_21 120.1 . . ?
C24_21 C25_21 C26_21 118.8(10) . . ?
C24_21 C25_21 C27_21 128.6(13) . . ?
C26_21 C25_21 C27_21 109.4(9) . . ?
C21_21 C26_21 C25_21 120.9(10) . . ?
C21_21 C26_21 H26_21 119.6 . . ?
C25_21 C26_21 H26_21 119.6 . . ?
C25_21 C27_21 H27A_21 109.7 . . ?
C25_21 C27_21 H27B_21 109.7 . . ?
C25_21 C27_21 C28_21 109.85(16) . . ?
H27A_21 C27_21 H27B_21 108.2 . . ?
C28_21 C27_21 H27A_21 109.7 . . ?
C28_21 C27_21 H27B_21 109.7 . . ?
C27_21 C28_21 H28A_21 109.7 . . ?
C27_21 C28_21 H28B_21 109.7 . . ?
H28A_21 C28_21 H28B_21 108.2 . . ?
C29_21 C28_21 C27_21 109.68(16) . . ?
C29_21 C28_21 H28A_21 109.7 . . ?
C29_21 C28_21 H28B_21 109.7 . . ?
C28_21 C29_21 H29A_21 109.7 . . ?
C28_21 C29_21 H29B_21 109.7 . . ?
H29A_21 C29_21 H29B_21 108.2 . . ?
C2A_21 C29_21 C28_21 109.94(16) . . ?
C2A_21 C29_21 H29A_21 109.7 . . ?
C2A_21 C29_21 H29B_21 109.7 . . ?
C29_21 C2A_21 H2AA_21 109.7 . . ?
C29_21 C2A_21 H2AB_21 109.7 . . ?
C29_21 C2A_21 C2B_21 109.74(16) . . ?
H2AA_21 C2A_21 H2AB_21 108.2 . . ?
C2B_21 C2A_21 H2AA_21 109.7 . . ?
C2B_21 C2A_21 H2AB_21 109.7 . . ?
C2A_21 C2B_21 H2BA_21 109.7 . . ?
C2A_21 C2B_21 H2BB_21 109.7 . . ?
H2BA_21 C2B_21 H2BB_21 108.2 . . ?
C2C_21 C2B_21 C2A_21 109.89(16) . . ?
C2C_21 C2B_21 H2BA_21 109.7 . . ?
C2C_21 C2B_21 H2BB_21 109.7 . . ?
C2B_21 C2C_21 H2CA_21 109.7 . . ?
C2B_21 C2C_21 H2CB_21 109.7 . . ?
C2B_21 C2C_21 C2D_21 109.77(16) . . ?
H2CA_21 C2C_21 H2CB_21 108.2 . . ?
C2D_21 C2C_21 H2CA_21 109.7 . . ?
C2D_21 C2C_21 H2CB_21 109.7 . . ?
C2C_21 C2D_21 H2DA_21 109.7 . . ?
C2C_21 C2D_21 H2DB_21 109.7 . . ?
H2DA_21 C2D_21 H2DB_21 108.2 . . ?
C2E_21 C2D_21 C2C_21 109.86(16) . . ?
C2E_21 C2D_21 H2DA_21 109.7 . . ?
C2E_21 C2D_21 H2DB_21 109.7 . . ?
C2D_21 C2E_21 H2EA_21 109.5 . . ?
C2D_21 C2E_21 H2EB_21 109.5 . . ?
C2D_21 C2E_21 H2EC_21 109.5 . . ?
H2EA_21 C2E_21 H2EB_21 109.5 . . ?
H2EA_21 C2E_21 H2EC_21 109.5 . . ?
H2EB_21 C2E_21 H2EC_21 109.5 . . ?
C24'_20 C1_22 H1_22 118.6 . . ?
C2_22 C1_22 C24'_20 123(3) . . ?
C2_22 C1_22 H1_22 118.6 . . ?
C1_22 C2_22 C11_22 121(2) . . ?
C1_22 C2_22 C21_22 131(2) . . ?
C21_22 C2_22 C11_22 107.3(13) . . ?
C12_22 C11_22 C2_22 106.5(12) . . ?
C16_22 C11_22 C2_22 132.4(14) . . ?
C16_22 C11_22 C12_22 121.0(11) . . ?
C11_22 C12_22 C22_22 109.9(9) . . ?
C13_22 C12_22 C11_22 116.8(11) . . ?
C13_22 C12_22 C22_22 133.3(12) . . ?
C12_22 C13_22 H13_22 119.2 . . ?
C14_22 C13_22 C12_22 121.6(12) . . ?
C14_22 C13_22 H13_22 119.2 . . ?
C13_22 C14_22 H14_22 119.5 . . ?
C15_22 C14_22 C13_22 121.0(12) . . ?
C15_22 C14_22 H14_22 119.5 . . ?
C14_22 C15_22 C16_22 117.5(10) . . ?
C14_22 C15_22 C17_22 121.9(18) . . ?
C16_22 C15_22 C17_22 120.1(18) . . ?
C11_22 C16_22 C15_22 121.6(11) . . ?
C11_22 C16_22 H16_22 119.2 . . ?
C15_22 C16_22 H16_22 119.2 . . ?
C15_22 C17_22 H17A_22 109.7 . . ?
C15_22 C17_22 H17B_22 109.7 . . ?
H17A_22 C17_22 H17B_22 108.2 . . ?
C18_22 C17_22 C15_22 109.86(18) . . ?
C18_22 C17_22 H17A_22 109.7 . . ?
C18_22 C17_22 H17B_22 109.7 . . ?
C17_22 C18_22 H18A_22 109.7 . . ?
C17_22 C18_22 H18B_22 109.7 . . ?
H18A_22 C18_22 H18B_22 108.2 . . ?
C19_22 C18_22 C17_22 109.79(17) . . ?
C19_22 C18_22 H18A_22 109.7 . . ?
C19_22 C18_22 H18B_22 109.7 . . ?
C18_22 C19_22 H19A_22 109.7 . . ?
C18_22 C19_22 H19B_22 109.7 . . ?
C18_22 C19_22 C1A_22 109.85(17) . . ?
H19A_22 C19_22 H19B_22 108.2 . . ?
C1A_22 C19_22 H19A_22 109.7 . . ?
C1A_22 C19_22 H19B_22 109.7 . . ?
C19_22 C1A_22 H1AA_22 109.7 . . ?
C19_22 C1A_22 H1AB_22 109.7 . . ?
C19_22 C1A_22 C1B_22 109.80(18) . . ?
H1AA_22 C1A_22 H1AB_22 108.2 . . ?
C1B_22 C1A_22 H1AA_22 109.7 . . ?
C1B_22 C1A_22 H1AB_22 109.7 . . ?
C1A_22 C1B_22 H1BA_22 109.7 . . ?
C1A_22 C1B_22 H1BB_22 109.7 . . ?
H1BA_22 C1B_22 H1BB_22 108.2 . . ?
C1C_22 C1B_22 C1A_22 109.83(18) . . ?
C1C_22 C1B_22 H1BA_22 109.7 . . ?
C1C_22 C1B_22 H1BB_22 109.7 . . ?
C1B_22 C1C_22 H1CA_22 109.7 . . ?
C1B_22 C1C_22 H1CB_22 109.7 . . ?
H1CA_22 C1C_22 H1CB_22 108.2 . . ?
C1D_22 C1C_22 C1B_22 109.83(16) . . ?
C1D_22 C1C_22 H1CA_22 109.7 . . ?
C1D_22 C1C_22 H1CB_22 109.7 . . ?
C1C_22 C1D_22 H1DA_22 109.7 . . ?
C1C_22 C1D_22 H1DB_22 109.7 . . ?
C1C_22 C1D_22 C1E_22 109.83(19) . . ?
H1DA_22 C1D_22 H1DB_22 108.2 . . ?
C1E_22 C1D_22 H1DA_22 109.7 . . ?
C1E_22 C1D_22 H1DB_22 109.7 . . ?
C1D_22 C1E_22 H1EA_22 109.5 . . ?
C1D_22 C1E_22 H1EB_22 109.5 . . ?
C1D_22 C1E_22 H1EC_22 109.5 . . ?
H1EA_22 C1E_22 H1EB_22 109.5 . . ?
H1EA_22 C1E_22 H1EC_22 109.5 . . ?
H1EB_22 C1E_22 H1EC_22 109.5 . . ?
C22_22 C21_22 C2_22 106.0(12) . . ?
C26_22 C21_22 C2_22 133.0(14) . . ?
C26_22 C21_22 C22_22 121.0(12) . . ?
C21_22 C22_22 C12_22 110.1(10) . . ?
C23_22 C22_22 C12_22 133.1(12) . . ?
C23_22 C22_22 C21_22 116.7(11) . . ?
C22_22 C23_22 H23_22 119.1 . . ?
C24_22 C23_22 C22_22 121.9(12) . . ?
C24_22 C23_22 H23_22 119.1 . . ?
C23_22 C24_22 H24_22 119.4 . . ?
C25_22 C24_22 C23_22 121.2(12) . . ?
C25_22 C24_22 H24_22 119.4 . . ?
C24_22 C25_22 C26_22 117.4(10) . . ?
C24_22 C25_22 C27_22 132.3(14) . . ?
C26_22 C25_22 C27_22 110.2(14) . . ?
C21_22 C26_22 C25_22 121.9(11) . . ?
C21_22 C26_22 H26_22 119.0 . . ?
C25_22 C26_22 H26_22 119.0 . . ?
C25_22 C27_22 H27A_22 109.7 . . ?
C25_22 C27_22 H27B_22 109.7 . . ?
H27A_22 C27_22 H27B_22 108.2 . . ?
C28_22 C27_22 C25_22 109.84(16) . . ?
C28_22 C27_22 H27A_22 109.7 . . ?
C28_22 C27_22 H27B_22 109.7 . . ?
C27_22 C28_22 H28A_22 109.7 . . ?
C27_22 C28_22 H28B_22 109.7 . . ?
C27_22 C28_22 C29_22 109.82(17) . . ?
H28A_22 C28_22 H28B_22 108.2 . . ?
C29_22 C28_22 H28A_22 109.7 . . ?
C29_22 C28_22 H28B_22 109.7 . . ?
C28_22 C29_22 H29A_22 109.7 . . ?
C28_22 C29_22 H29B_22 109.7 . . ?
H29A_22 C29_22 H29B_22 108.2 . . ?
C2A_22 C29_22 C28_22 109.82(19) . . ?
C2A_22 C29_22 H29A_22 109.7 . . ?
C2A_22 C29_22 H29B_22 109.7 . . ?
C29_22 C2A_22 H2AA_22 109.7 . . ?
C29_22 C2A_22 H2AB_22 109.7 . . ?
C29_22 C2A_22 C2B_22 109.84(17) . . ?
H2AA_22 C2A_22 H2AB_22 108.2 . . ?
C2B_22 C2A_22 H2AA_22 109.7 . . ?
C2B_22 C2A_22 H2AB_22 109.7 . . ?
C2A_22 C2B_22 H2BA_22 109.7 . . ?
C2A_22 C2B_22 H2BB_22 109.7 . . ?
H2BA_22 C2B_22 H2BB_22 108.2 . . ?
C2C_22 C2B_22 C2A_22 109.81(18) . . ?
C2C_22 C2B_22 H2BA_22 109.7 . . ?
C2C_22 C2B_22 H2BB_22 109.7 . . ?
C2B_22 C2C_22 H2CA_22 109.7 . . ?
C2B_22 C2C_22 H2CB_22 109.7 . . ?
C2B_22 C2C_22 C2D_22 109.81(17) . . ?
H2CA_22 C2C_22 H2CB_22 108.2 . . ?
C2D_22 C2C_22 H2CA_22 109.7 . . ?
C2D_22 C2C_22 H2CB_22 109.7 . . ?
C2C_22 C2D_22 H2DA_22 109.7 . . ?
C2C_22 C2D_22 H2DB_22 109.7 . . ?
C2C_22 C2D_22 C2E_22 109.81(17) . . ?
H2DA_22 C2D_22 H2DB_22 108.2 . . ?
C2E_22 C2D_22 H2DA_22 109.7 . . ?
C2E_22 C2D_22 H2DB_22 109.7 . . ?
C2D_22 C2E_22 H2EA_22 109.5 . . ?
C2D_22 C2E_22 H2EB_22 109.5 . . ?
C2D_22 C2E_22 H2EC_22 109.5 . . ?
H2EA_22 C2E_22 H2EB_22 109.5 . . ?
H2EA_22 C2E_22 H2EC_22 109.5 . . ?
H2EB_22 C2E_22 H2EC_22 109.5 . . ?

loop_
_geom_bond_atom_site_label_1
_geom_bond_atom_site_label_2
_geom_bond_distance
_geom_bond_site_symmetry_2
_geom_bond_publ_flag
S1'_10 C2'_10 1.711(14) . ?
S1'_10 C5'_10 1.699(14) . ?
C2'_10 C3'_10 1.378(16) . ?
C2'_10 C11'_10 1.40(2) . ?
C3'_10 H3'_10 0.9500 . ?
C3'_10 C4'_10 1.399(18) . ?
C4'_10 H4'_10 0.9500 . ?
C4'_10 C5'_10 1.365(16) . ?
C5'_10 C21'_10 1.46(2) . ?
C11'_10 C12'_10 1.347(15) . ?
C11'_10 C16'_10 1.356(14) . ?
C12'_10 H12'_10 0.9500 . ?
C12'_10 C13'_10 1.418(15) . ?
C13'_10 H13'_10 0.9500 . ?
C13'_10 C14'_10 1.361(15) . ?
C14'_10 C15'_10 1.353(15) . ?
C14'_10 C1_11 1.45(3) . ?
C15'_10 H15'_10 0.9500 . ?
C15'_10 C16'_10 1.424(15) . ?
C16'_10 H16'_10 0.9500 . ?
C21'_10 C22'_10 1.335(16) . ?
C21'_10 C26'_10 1.340(16) . ?
C22'_10 H22'_10 0.9500 . ?
C22'_10 C23'_10 1.433(15) . ?
C23'_10 H23'_10 0.9500 . ?
C23'_10 C24'_10 1.352(16) . ?
C24'_10 C25'_10 1.336(16) . ?
C24'_10 C1_12 1.38(3) . ?
C25'_10 H25'_10 0.9500 . ?
C25'_10 C26'_10 1.439(15) . ?
C26'_10 H26'_10 0.9500 . ?
C1_11 H1_11 0.9500 . ?
C1_11 C2_11 1.357(17) . ?
C2_11 C11_11 1.495(14) . ?
C2_11 C21_11 1.501(16) . ?
C11_11 C12_11 1.422(13) . ?
C11_11 C16_11 1.345(15) . ?
C12_11 C13_11 1.397(14) . ?
C12_11 C22_11 1.436(18) . ?
C13_11 H13_11 0.9500 . ?
C13_11 C14_11 1.381(16) . ?
C14_11 H14_11 0.9500 . ?
C14_11 C15_11 1.362(14) . ?
C15_11 C16_11 1.412(14) . ?
C15_11 C17_11 1.5400(11) . ?
C16_11 H16_11 0.9500 . ?
C17_11 H17A_11 0.9900 . ?
C17_11 H17B_11 0.9900 . ?
C17_11 C18_11 1.5400(11) . ?
C18_11 H18A_11 0.9900 . ?
C18_11 H18B_11 0.9900 . ?
C18_11 C19_11 1.5400(12) . ?
C19_11 H19A_11 0.9900 . ?
C19_11 H19B_11 0.9900 . ?
C19_11 C1A_11 1.5401(11) . ?
C1A_11 H1AA_11 0.9900 . ?
C1A_11 H1AB_11 0.9900 . ?
C1A_11 C1B_11 1.5399(13) . ?
C1B_11 H1BA_11 0.9900 . ?
C1B_11 H1BB_11 0.9900 . ?
C1B_11 C1C_11 1.5400(12) . ?
C1C_11 H1CA_11 0.9900 . ?
C1C_11 H1CB_11 0.9900 . ?
C1C_11 C1D_11 1.5399(13) . ?
C1D_11 H1DA_11 0.9900 . ?
C1D_11 H1DB_11 0.9900 . ?
C1D_11 C1E_11 1.5400(14) . ?
C1E_11 H1EA_11 0.9800 . ?
C1E_11 H1EB_11 0.9800 . ?
C1E_11 H1EC_11 0.9800 . ?
C21_11 C22_11 1.414(13) . ?
C21_11 C26_11 1.345(14) . ?
C22_11 C23_11 1.395(15) . ?
C23_11 H23_11 0.9500 . ?
C23_11 C24_11 1.380(15) . ?
C24_11 H24_11 0.9500 . ?
C24_11 C25_11 1.359(12) . ?
C25_11 C26_11 1.436(15) . ?
C25_11 C27_11 1.5397(11) . ?
C26_11 H26_11 0.9500 . ?
C27_11 H27A_11 0.9900 . ?
C27_11 H27B_11 0.9900 . ?
C27_11 C28_11 1.5399(11) . ?
C28_11 H28A_11 0.9900 . ?
C28_11 H28B_11 0.9900 . ?
C28_11 C29_11 1.5401(11) . ?
C29_11 H29A_11 0.9900 . ?
C29_11 H29B_11 0.9900 . ?
C29_11 C2A_11 1.5398(11) . ?
C2A_11 H2AA_11 0.9900 . ?
C2A_11 H2AB_11 0.9900 . ?
C2A_11 C2B_11 1.5400(11) . ?
C2B_11 H2BA_11 0.9900 . ?
C2B_11 H2BB_11 0.9900 . ?
C2B_11 C2C_11 1.5400(11) . ?
C2C_11 H2CA_11 0.9900 . ?
C2C_11 H2CB_11 0.9900 . ?
C2C_11 C2D_11 1.5400(11) . ?
C2D_11 H2DA_11 0.9900 . ?
C2D_11 H2DB_11 0.9900 . ?
C2D_11 C2E_11 1.5399(11) . ?
C2E_11 H2EA_11 0.9800 . ?
C2E_11 H2EB_11 0.9800 . ?
C2E_11 H2EC_11 0.9800 . ?
C1_12 H1_12 0.9500 . ?
C1_12 C2_12 1.347(19) . ?
C2_12 C11_12 1.487(15) . ?
C2_12 C21_12 1.501(16) . ?
C11_12 C12_12 1.410(14) . ?
C11_12 C16_12 1.327(16) . ?
C12_12 C13_12 1.407(15) . ?
C12_12 C22_12 1.43(2) . ?
C13_12 H13_12 0.9500 . ?
C13_12 C14_12 1.387(17) . ?
C14_12 H14_12 0.9500 . ?
C14_12 C15_12 1.347(15) . ?
C15_12 C16_12 1.435(15) . ?
C15_12 C17_12 1.5400(13) . ?
C16_12 H16_12 0.9500 . ?
C17_12 H17A_12 0.9900 . ?
C17_12 H17B_12 0.9900 . ?
C17_12 C18_12 1.5399(11) . ?
C18_12 H18A_12 0.9900 . ?
C18_12 H18B_12 0.9900 . ?
C18_12 C19_12 1.5399(13) . ?
C19_12 H19A_12 0.9900 . ?
C19_12 H19B_12 0.9900 . ?
C19_12 C1A_12 1.5401(11) . ?
C1A_12 H1AA_12 0.9900 . ?
C1A_12 H1AB_12 0.9900 . ?
C1A_12 C1B_12 1.5399(13) . ?
C1B_12 H1BA_12 0.9900 . ?
C1B_12 H1BB_12 0.9900 . ?
C1B_12 C1C_12 1.5399(11) . ?
C1C_12 H1CA_12 0.9900 . ?
C1C_12 H1CB_12 0.9900 . ?
C1C_12 C1D_12 1.5399(11) . ?
C1D_12 H1DA_12 0.9900 . ?
C1D_12 H1DB_12 0.9900 . ?
C1D_12 C1E_12 1.5400(14) . ?
C1E_12 H1EA_12 0.9800 . ?
C1E_12 H1EB_12 0.9800 . ?
C1E_12 H1EC_12 0.9800 . ?
C21_12 C22_12 1.421(14) . ?
C21_12 C26_12 1.339(16) . ?
C22_12 C23_12 1.385(16) . ?
C23_12 H23_12 0.9500 . ?
C23_12 C24_12 1.389(17) . ?
C24_12 H24_12 0.9500 . ?
C24_12 C25_12 1.360(15) . ?
C25_12 C26_12 1.426(16) . ?
C25_12 C27_12 1.5400(13) . ?
C26_12 H26_12 0.9500 . ?
C27_12 H27A_12 0.9900 . ?
C27_12 H27B_12 0.9900 . ?
C27_12 C28_12 1.5399(11) . ?
C28_12 H28A_12 0.9900 . ?
C28_12 H28B_12 0.9900 . ?
C28_12 C29_12 1.5400(11) . ?
C29_12 H29A_12 0.9900 . ?
C29_12 H29B_12 0.9900 . ?
C29_12 C2A_12 1.5400(13) . ?
C2A_12 H2AA_12 0.9900 . ?
C2A_12 H2AB_12 0.9900 . ?
C2A_12 C2B_12 1.5400(11) . ?
C2B_12 H2BA_12 0.9900 . ?
C2B_12 H2BB_12 0.9900 . ?
C2B_12 C2C_12 1.5400(13) . ?
C2C_12 H2CA_12 0.9900 . ?
C2C_12 H2CB_12 0.9900 . ?
C2C_12 C2D_12 1.5400(11) . ?
C2D_12 H2DA_12 0.9900 . ?
C2D_12 H2DB_12 0.9900 . ?
C2D_12 C2E_12 1.5400(13) . ?
C2E_12 H2EA_12 0.9800 . ?
C2E_12 H2EB_12 0.9800 . ?
C2E_12 H2EC_12 0.9800 . ?
S1'_20 C2'_20 1.712(15) . ?
S1'_20 C5'_20 1.698(15) . ?
C2'_20 C3'_20 1.368(17) . ?
C2'_20 C11'_20 1.50(3) . ?
C3'_20 H3'_20 0.9500 . ?
C3'_20 C4'_20 1.391(19) . ?
C4'_20 H4'_20 0.9500 . ?
C4'_20 C5'_20 1.375(17) . ?
C5'_20 C21'_20 1.45(2) . ?
C11'_20 C12'_20 1.350(14) . ?
C11'_20 C16'_20 1.350(15) . ?
C12'_20 H12'_20 0.9500 . ?
C12'_20 C13'_20 1.420(14) . ?
C13'_20 H13'_20 0.9500 . ?
C13'_20 C14'_20 1.356(15) . ?
C14'_20 C15'_20 1.348(15) . ?
C14'_20 C1_21 1.55(3) . ?
C15'_20 H15'_20 0.9500 . ?
C15'_20 C16'_20 1.430(15) . ?
C16'_20 H16'_20 0.9500 . ?
C21'_20 C22'_20 1.337(16) . ?
C21'_20 C26'_20 1.342(16) . ?
C22'_20 H22'_20 0.9500 . ?
C22'_20 C23'_20 1.435(16) . ?
C23'_20 H23'_20 0.9500 . ?
C23'_20 C24'_20 1.361(17) . ?
C24'_20 C25'_20 1.332(17) . ?
C24'_20 C1_22 1.59(4) . ?
C25'_20 H25'_20 0.9500 . ?
C25'_20 C26'_20 1.441(16) . ?
C26'_20 H26'_20 0.9500 . ?
C1_21 H1_21 0.9500 . ?
C1_21 C2_21 1.358(17) . ?
C2_21 C11_21 1.493(15) . ?
C2_21 C21_21 1.497(16) . ?
C11_21 C12_21 1.418(14) . ?
C11_21 C16_21 1.344(15) . ?
C12_21 C13_21 1.397(14) . ?
C12_21 C22_21 1.442(18) . ?
C13_21 H13_21 0.9500 . ?
C13_21 C14_21 1.385(16) . ?
C14_21 H14_21 0.9500 . ?
C14_21 C15_21 1.364(14) . ?
C15_21 C16_21 1.424(15) . ?
C15_21 C17_21 1.5400(11) . ?
C16_21 H16_21 0.9500 . ?
C17_21 H17A_21 0.9900 . ?
C17_21 H17B_21 0.9900 . ?
C17_21 C18_21 1.5400(12) . ?
C18_21 H18A_21 0.9900 . ?
C18_21 H18B_21 0.9900 . ?
C18_21 C19_21 1.5398(12) . ?
C19_21 H19A_21 0.9900 . ?
C19_21 H19B_21 0.9900 . ?
C19_21 C1A_21 1.5401(12) . ?
C1A_21 H1AA_21 0.9900 . ?
C1A_21 H1AB_21 0.9900 . ?
C1A_21 C1B_21 1.5399(12) . ?
C1B_21 H1BA_21 0.9900 . ?
C1B_21 H1BB_21 0.9900 . ?
C1B_21 C1C_21 1.5399(12) . ?
C1C_21 H1CA_21 0.9900 . ?
C1C_21 H1CB_21 0.9900 . ?
C1C_21 C1D_21 1.5399(12) . ?
C1D_21 H1DA_21 0.9900 . ?
C1D_21 H1DB_21 0.9900 . ?
C1D_21 C1E_21 1.5400(12) . ?
C1E_21 H1EA_21 0.9800 . ?
C1E_21 H1EB_21 0.9800 . ?
C1E_21 H1EC_21 0.9800 . ?
C21_21 C22_21 1.411(13) . ?
C21_21 C26_21 1.344(15) . ?
C22_21 C23_21 1.403(15) . ?
C23_21 H23_21 0.9500 . ?
C23_21 C24_21 1.389(16) . ?
C24_21 H24_21 0.9500 . ?
C24_21 C25_21 1.348(14) . ?
C25_21 C26_21 1.423(15) . ?
C25_21 C27_21 1.5396(11) . ?
C26_21 H26_21 0.9500 . ?
C27_21 H27A_21 0.9900 . ?
C27_21 H27B_21 0.9900 . ?
C27_21 C28_21 1.5402(11) . ?
C28_21 H28A_21 0.9900 . ?
C28_21 H28B_21 0.9900 . ?
C28_21 C29_21 1.5399(11) . ?
C29_21 H29A_21 0.9900 . ?
C29_21 H29B_21 0.9900 . ?
C29_21 C2A_21 1.5398(11) . ?
C2A_21 H2AA_21 0.9900 . ?
C2A_21 H2AB_21 0.9900 . ?
C2A_21 C2B_21 1.5400(11) . ?
C2B_21 H2BA_21 0.9900 . ?
C2B_21 H2BB_21 0.9900 . ?
C2B_21 C2C_21 1.5398(11) . ?
C2C_21 H2CA_21 0.9900 . ?
C2C_21 H2CB_21 0.9900 . ?
C2C_21 C2D_21 1.5400(11) . ?
C2D_21 H2DA_21 0.9900 . ?
C2D_21 H2DB_21 0.9900 . ?
C2D_21 C2E_21 1.5398(11) . ?
C2E_21 H2EA_21 0.9800 . ?
C2E_21 H2EB_21 0.9800 . ?
C2E_21 H2EC_21 0.9800 . ?
C1_22 H1_22 0.9500 . ?
C1_22 C2_22 1.37(2) . ?
C2_22 C11_22 1.494(15) . ?
C2_22 C21_22 1.489(16) . ?
C11_22 C12_22 1.412(15) . ?
C11_22 C16_22 1.335(16) . ?
C12_22 C13_22 1.406(16) . ?
C12_22 C22_22 1.43(2) . ?
C13_22 H13_22 0.9500 . ?
C13_22 C14_22 1.381(17) . ?
C14_22 H14_22 0.9500 . ?
C14_22 C15_22 1.356(15) . ?
C15_22 C16_22 1.438(15) . ?
C15_22 C17_22 1.5399(13) . ?
C16_22 H16_22 0.9500 . ?
C17_22 H17A_22 0.9900 . ?
C17_22 H17B_22 0.9900 . ?
C17_22 C18_22 1.5400(11) . ?
C18_22 H18A_22 0.9900 . ?
C18_22 H18B_22 0.9900 . ?
C18_22 C19_22 1.5400(13) . ?
C19_22 H19A_22 0.9900 . ?
C19_22 H19B_22 0.9900 . ?
C19_22 C1A_22 1.5399(11) . ?
C1A_22 H1AA_22 0.9900 . ?
C1A_22 H1AB_22 0.9900 . ?
C1A_22 C1B_22 1.5400(13) . ?
C1B_22 H1BA_22 0.9900 . ?
C1B_22 H1BB_22 0.9900 . ?
C1B_22 C1C_22 1.5399(11) . ?
C1C_22 H1CA_22 0.9900 . ?
C1C_22 H1CB_22 0.9900 . ?
C1C_22 C1D_22 1.5399(11) . ?
C1D_22 H1DA_22 0.9900 . ?
C1D_22 H1DB_22 0.9900 . ?
C1D_22 C1E_22 1.5399(15) . ?
C1E_22 H1EA_22 0.9800 . ?
C1E_22 H1EB_22 0.9800 . ?
C1E_22 H1EC_22 0.9800 . ?
C21_22 C22_22 1.423(14) . ?
C21_22 C26_22 1.335(16) . ?
C22_22 C23_22 1.397(16) . ?
C23_22 H23_22 0.9500 . ?
C23_22 C24_22 1.381(17) . ?
C24_22 H24_22 0.9500 . ?
C24_22 C25_22 1.362(15) . ?
C25_22 C26_22 1.432(16) . ?
C25_22 C27_22 1.5400(12) . ?
C26_22 H26_22 0.9500 . ?
C27_22 H27A_22 0.9900 . ?
C27_22 H27B_22 0.9900 . ?
C27_22 C28_22 1.5399(13) . ?
C28_22 H28A_22 0.9900 . ?
C28_22 H28B_22 0.9900 . ?
C28_22 C29_22 1.5400(13) . ?
C29_22 H29A_22 0.9900 . ?
C29_22 H29B_22 0.9900 . ?
C29_22 C2A_22 1.5400(12) . ?
C2A_22 H2AA_22 0.9900 . ?
C2A_22 H2AB_22 0.9900 . ?
C2A_22 C2B_22 1.5400(12) . ?
C2B_22 H2BA_22 0.9900 . ?
C2B_22 H2BB_22 0.9900 . ?
C2B_22 C2C_22 1.5400(11) . ?
C2C_22 H2CA_22 0.9900 . ?
C2C_22 H2CB_22 0.9900 . ?
C2C_22 C2D_22 1.5400(12) . ?
C2D_22 H2DA_22 0.9900 . ?
C2D_22 H2DB_22 0.9900 . ?
C2D_22 C2E_22 1.5400(11) . ?
C2E_22 H2EA_22 0.9800 . ?
C2E_22 H2EB_22 0.9800 . ?
C2E_22 H2EC_22 0.9800 . ?

loop_
_geom_torsion_atom_site_label_1
_geom_torsion_atom_site_label_2
_geom_torsion_atom_site_label_3
_geom_torsion_atom_site_label_4
_geom_torsion
_geom_torsion_site_symmetry_1
_geom_torsion_site_symmetry_2
_geom_torsion_site_symmetry_3
_geom_torsion_site_symmetry_4
_geom_torsion_publ_flag
S1'_10 C2'_10 C3'_10 C4'_10 1.4(17) . . . . ?
S1'_10 C2'_10 C11'_10 C12'_10 -11(3) . . . . ?
S1'_10 C2'_10 C11'_10 C16'_10 -178(2) . . . . ?
S1'_10 C5'_10 C21'_10 C22'_10 19(3) . . . . ?
S1'_10 C5'_10 C21'_10 C26'_10 -165(2) . . . . ?
C2'_10 S1'_10 C5'_10 C4'_10 3(2) . . . . ?
C2'_10 S1'_10 C5'_10 C21'_10 179(2) . . . . ?
C2'_10 C3'_10 C4'_10 C5'_10 1(3) . . . . ?
C2'_10 C11'_10 C12'_10 C13'_10 -170(2) . . . . ?
C2'_10 C11'_10 C16'_10 C15'_10 175(2) . . . . ?
C3'_10 C2'_10 C11'_10 C12'_10 174.3(17) . . . . ?
C3'_10 C2'_10 C11'_10 C16'_10 8(4) . . . . ?
C3'_10 C4'_10 C5'_10 S1'_10 -3(3) . . . . ?
C3'_10 C4'_10 C5'_10 C21'_10 -178(2) . . . . ?
C4'_10 C5'_10 C21'_10 C22'_10 -166(2) . . . . ?
C4'_10 C5'_10 C21'_10 C26'_10 10(4) . . . . ?
C5'_10 S1'_10 C2'_10 C3'_10 -2.6(12) . . . . ?
C5'_10 S1'_10 C2'_10 C11'_10 -178(2) . . . . ?
C5'_10 C21'_10 C22'_10 C23'_10 176(2) . . . . ?
C5'_10 C21'_10 C26'_10 C25'_10 -178(2) . . . . ?
C11'_10 C2'_10 C3'_10 C4'_10 176(3) . . . . ?
C11'_10 C12'_10 C13'_10 C14'_10 -1(2) . . . . ?
C12'_10 C11'_10 C16'_10 C15'_10 8(4) . . . . ?
C12'_10 C13'_10 C14'_10 C15'_10 0(4) . . . . ?
C12'_10 C13'_10 C14'_10 C1_11 168(2) . . . . ?
C13'_10 C14'_10 C15'_10 C16'_10 5(5) . . . . ?
C13'_10 C14'_10 C1_11 C2_11 23(5) . . . . ?
C14'_10 C15'_10 C16'_10 C11'_10 -10(5) . . . . ?
C14'_10 C1_11 C2_11 C11_11 16(6) . . . . ?
C14'_10 C1_11 C2_11 C21_11 -167(3) . . . . ?
C15'_10 C14'_10 C1_11 C2_11 -168(3) . . . . ?
C16'_10 C11'_10 C12'_10 C13'_10 -3(2) . . . . ?
C21'_10 C22'_10 C23'_10 C24'_10 -1(2) . . . . ?
C22'_10 C21'_10 C26'_10 C25'_10 -2(3) . . . . ?
C22'_10 C23'_10 C24'_10 C25'_10 5(3) . . . . ?
C22'_10 C23'_10 C24'_10 C1_12 -178(2) . . . . ?
C23'_10 C24'_10 C25'_10 C26'_10 -7(4) . . . . ?
C23'_10 C24'_10 C1_12 C2_12 -129(3) . . . . ?
C24'_10 C25'_10 C26'_10 C21'_10 6(4) . . . . ?
C24'_10 C1_12 C2_12 C11_12 -166(3) . . . . ?
C24'_10 C1_12 C2_12 C21_12 12(4) . . . . ?
C25'_10 C24'_10 C1_12 C2_12 48(4) . . . . ?
C26'_10 C21'_10 C22'_10 C23'_10 0(2) . . . . ?
C1_11 C14'_10 C15'_10 C16'_10 -164(3) . . . . ?
C1_11 C2_11 C11_11 C12_11 -176(3) . . . . ?
C1_11 C2_11 C11_11 C16_11 5(6) . . . . ?
C1_11 C2_11 C21_11 C22_11 174(3) . . . . ?
C1_11 C2_11 C21_11 C26_11 3(4) . . . . ?
C2_11 C11_11 C12_11 C13_11 -179(2) . . . . ?
C2_11 C11_11 C12_11 C22_11 -4(2) . . . . ?
C2_11 C11_11 C16_11 C15_11 -180(3) . . . . ?
C2_11 C21_11 C22_11 C12_11 6(2) . . . . ?
C2_11 C21_11 C22_11 C23_11 -173(2) . . . . ?
C2_11 C21_11 C26_11 C25_11 171(3) . . . . ?
C11_11 C2_11 C21_11 C22_11 -8(3) . . . . ?
C11_11 C2_11 C21_11 C26_11 -180(2) . . . . ?
C11_11 C12_11 C13_11 C14_11 3(2) . . . . ?
C11_11 C12_11 C22_11 C21_11 -2(2) . . . . ?
C11_11 C12_11 C22_11 C23_11 177.7(18) . . . . ?
C12_11 C11_11 C16_11 C15_11 1(3) . . . . ?
C12_11 C13_11 C14_11 C15_11 -7(3) . . . . ?
C12_11 C22_11 C23_11 C24_11 178(3) . . . . ?
C13_11 C12_11 C22_11 C21_11 173.1(19) . . . . ?
C13_11 C12_11 C22_11 C23_11 -7(3) . . . . ?
C13_11 C14_11 C15_11 C16_11 8(4) . . . . ?
C13_11 C14_11 C15_11 C17_11 -171.7(19) . . . . ?
C14_11 C15_11 C16_11 C11_11 -5(3) . . . . ?
C14_11 C15_11 C17_11 C18_11 115.2(18) . . . . ?
C15_11 C17_11 C18_11 C19_11 -79.4(19) . . . . ?
C16_11 C11_11 C12_11 C13_11 0.1(18) . . . . ?
C16_11 C11_11 C12_11 C22_11 176(2) . . . . ?
C16_11 C15_11 C17_11 C18_11 -64(2) . . . . ?
C17_11 C15_11 C16_11 C11_11 174.5(18) . . . . ?
C17_11 C18_11 C19_11 C1A_11 -169(2) . . . . ?
C18_11 C19_11 C1A_11 C1B_11 175(3) . . . . ?
C19_11 C1A_11 C1B_11 C1C_11 -151(2) . . . . ?
C1A_11 C1B_11 C1C_11 C1D_11 -106(2) . . . . ?
C1B_11 C1C_11 C1D_11 C1E_11 -162(3) . . . . ?
C21_11 C2_11 C11_11 C12_11 7(3) . . . . ?
C21_11 C2_11 C11_11 C16_11 -172(2) . . . . ?
C21_11 C22_11 C23_11 C24_11 -2.2(18) . . . . ?
C22_11 C12_11 C13_11 C14_11 -172(3) . . . . ?
C22_11 C21_11 C26_11 C25_11 0(3) . . . . ?
C22_11 C23_11 C24_11 C25_11 5(3) . . . . ?
C23_11 C24_11 C25_11 C26_11 -5(3) . . . . ?
C23_11 C24_11 C25_11 C27_11 -174(2) . . . . ?
C24_11 C25_11 C26_11 C21_11 2(3) . . . . ?
C24_11 C25_11 C27_11 C28_11 -16(3) . . . . ?
C25_11 C27_11 C28_11 C29_11 -158(2) . . . . ?
C26_11 C21_11 C22_11 C12_11 179(2) . . . . ?
C26_11 C21_11 C22_11 C23_11 -0.4(19) . . . . ?
C26_11 C25_11 C27_11 C28_11 175(2) . . . . ?
C27_11 C25_11 C26_11 C21_11 173(2) . . . . ?
C27_11 C28_11 C29_11 C2A_11 -153(2) . . . . ?
C28_11 C29_11 C2A_11 C2B_11 168.3(17) . . . . ?
C29_11 C2A_11 C2B_11 C2C_11 142(3) . . . . ?
C2A_11 C2B_11 C2C_11 C2D_11 -173(3) . . . . ?
C2B_11 C2C_11 C2D_11 C2E_11 -174(3) . . . . ?
C1_12 C24'_10 C25'_10 C26'_10 176(2) . . . . ?
C1_12 C2_12 C11_12 C12_12 169(2) . . . . ?
C1_12 C2_12 C11_12 C16_12 -5(4) . . . . ?
C1_12 C2_12 C21_12 C22_12 -171(2) . . . . ?
C1_12 C2_12 C21_12 C26_12 14(4) . . . . ?
C2_12 C11_12 C12_12 C13_12 -173.9(18) . . . . ?
C2_12 C11_12 C12_12 C22_12 9(2) . . . . ?
C2_12 C11_12 C16_12 C15_12 173(2) . . . . ?
C2_12 C21_12 C22_12 C12_12 -1.3(19) . . . . ?
C2_12 C21_12 C22_12 C23_12 -177.8(19) . . . . ?
C2_12 C21_12 C26_12 C25_12 180(2) . . . . ?
C11_12 C2_12 C21_12 C22_12 6(2) . . . . ?
C11_12 C2_12 C21_12 C26_12 -168(2) . . . . ?
C11_12 C12_12 C13_12 C14_12 -2.3(18) . . . . ?
C11_12 C12_12 C22_12 C21_12 -4.7(19) . . . . ?
C11_12 C12_12 C22_12 C23_12 171.1(17) . . . . ?
C12_12 C11_12 C16_12 C15_12 0(3) . . . . ?
C12_12 C13_12 C14_12 C15_12 4(3) . . . . ?
C12_12 C22_12 C23_12 C24_12 -176(3) . . . . ?
C13_12 C12_12 C22_12 C21_12 178.5(17) . . . . ?
C13_12 C12_12 C22_12 C23_12 -6(3) . . . . ?
C13_12 C14_12 C15_12 C16_12 -3(3) . . . . ?
C13_12 C14_12 C15_12 C17_12 -179.9(15) . . . . ?
C14_12 C15_12 C16_12 C11_12 1(3) . . . . ?
C14_12 C15_12 C17_12 C18_12 -106.0(19) . . . . ?
C15_12 C17_12 C18_12 C19_12 -174.5(18) . . . . ?
C16_12 C11_12 C12_12 C13_12 0.2(18) . . . . ?
C16_12 C11_12 C12_12 C22_12 -177(2) . . . . ?
C16_12 C15_12 C17_12 C18_12 77(2) . . . . ?
C17_12 C15_12 C16_12 C11_12 178.1(15) . . . . ?
C17_12 C18_12 C19_12 C1A_12 -180(2) . . . . ?
C18_12 C19_12 C1A_12 C1B_12 -176(2) . . . . ?
C19_12 C1A_12 C1B_12 C1C_12 175.4(18) . . . . ?
C1A_12 C1B_12 C1C_12 C1D_12 -53(2) . . . . ?
C1B_12 C1C_12 C1D_12 C1E_12 -72(3) . . . . ?
C21_12 C2_12 C11_12 C12_12 -9(2) . . . . ?
C21_12 C2_12 C11_12 C16_12 177(2) . . . . ?
C21_12 C22_12 C23_12 C24_12 -0.7(19) . . . . ?
C22_12 C12_12 C13_12 C14_12 174(2) . . . . ?
C22_12 C21_12 C26_12 C25_12 6(3) . . . . ?
C22_12 C23_12 C24_12 C25_12 0(3) . . . . ?
C23_12 C24_12 C25_12 C26_12 3(3) . . . . ?
C23_12 C24_12 C25_12 C27_12 175.7(18) . . . . ?
C24_12 C25_12 C26_12 C21_12 -6(3) . . . . ?
C24_12 C25_12 C27_12 C28_12 -84(2) . . . . ?
C25_12 C27_12 C28_12 C29_12 -155.4(17) . . . . ?
C26_12 C21_12 C22_12 C12_12 174(2) . . . . ?
C26_12 C21_12 C22_12 C23_12 -2.1(19) . . . . ?
C26_12 C25_12 C27_12 C28_12 87(3) . . . . ?
C27_12 C25_12 C26_12 C21_12 -176.7(16) . . . . ?
C27_12 C28_12 C29_12 C2A_12 -77(2) . . . . ?
C28_12 C29_12 C2A_12 C2B_12 -173.7(11) . . . . ?
C29_12 C2A_12 C2B_12 C2C_12 53(3) . . . . ?
C2A_12 C2B_12 C2C_12 C2D_12 -173(2) . . . . ?
C2B_12 C2C_12 C2D_12 C2E_12 173(3) . . . . ?
S1'_20 C2'_20 C3'_20 C4'_20 -0.5(17) . . . . ?
S1'_20 C2'_20 C11'_20 C12'_20 -5(3) . . . . ?
S1'_20 C2'_20 C11'_20 C16'_20 178(2) . . . . ?
S1'_20 C5'_20 C21'_20 C22'_20 16(3) . . . . ?
S1'_20 C5'_20 C21'_20 C26'_20 -168(2) . . . . ?
C2'_20 S1'_20 C5'_20 C4'_20 -1(2) . . . . ?
C2'_20 S1'_20 C5'_20 C21'_20 -180(2) . . . . ?
C2'_20 C3'_20 C4'_20 C5'_20 0(3) . . . . ?
C2'_20 C11'_20 C12'_20 C13'_20 -176(2) . . . . ?
C2'_20 C11'_20 C16'_20 C15'_20 174(3) . . . . ?
C3'_20 C2'_20 C11'_20 C12'_20 172.7(17) . . . . ?
C3'_20 C2'_20 C11'_20 C16'_20 -5(3) . . . . ?
C3'_20 C4'_20 C5'_20 S1'_20 1(3) . . . . ?
C3'_20 C4'_20 C5'_20 C21'_20 180(3) . . . . ?
C4'_20 C5'_20 C21'_20 C22'_20 -163(3) . . . . ?
C4'_20 C5'_20 C21'_20 C26'_20 13(5) . . . . ?
C5'_20 S1'_20 C2'_20 C3'_20 0.9(13) . . . . ?
C5'_20 S1'_20 C2'_20 C11'_20 179(2) . . . . ?
C5'_20 C21'_20 C22'_20 C23'_20 177(2) . . . . ?
C5'_20 C21'_20 C26'_20 C25'_20 -177(3) . . . . ?
C11'_20 C2'_20 C3'_20 C4'_20 -178(3) . . . . ?
C11'_20 C12'_20 C13'_20 C14'_20 0(2) . . . . ?
C12'_20 C11'_20 C16'_20 C15'_20 -3(4) . . . . ?
C12'_20 C13'_20 C14'_20 C15'_20 -1(4) . . . . ?
C12'_20 C13'_20 C14'_20 C1_21 169(2) . . . . ?
C13'_20 C14'_20 C15'_20 C16'_20 0(4) . . . . ?
C13'_20 C14'_20 C1_21 C2_21 25(6) . . . . ?
C14'_20 C15'_20 C16'_20 C11'_20 2(5) . . . . ?
C14'_20 C1_21 C2_21 C11_21 6(7) . . . . ?
C14'_20 C1_21 C2_21 C21_21 -162(3) . . . . ?
C15'_20 C14'_20 C1_21 C2_21 -165(4) . . . . ?
C16'_20 C11'_20 C12'_20 C13'_20 2(2) . . . . ?
C21'_20 C22'_20 C23'_20 C24'_20 3(2) . . . . ?
C22'_20 C21'_20 C26'_20 C25'_20 -2(4) . . . . ?
C22'_20 C23'_20 C24'_20 C25'_20 -8(4) . . . . ?
C22'_20 C23'_20 C24'_20 C1_22 -179(2) . . . . ?
C23'_20 C24'_20 C25'_20 C26'_20 8(5) . . . . ?
C23'_20 C24'_20 C1_22 C2_22 -145(3) . . . . ?
C24'_20 C25'_20 C26'_20 C21'_20 -3(5) . . . . ?
C24'_20 C1_22 C2_22 C11_22 -160(3) . . . . ?
C24'_20 C1_22 C2_22 C21_22 28(5) . . . . ?
C25'_20 C24'_20 C1_22 C2_22 45(5) . . . . ?
C26'_20 C21'_20 C22'_20 C23'_20 2(2) . . . . ?
C1_21 C14'_20 C15'_20 C16'_20 -170(3) . . . . ?
C1_21 C2_21 C11_21 C12_21 -168(4) . . . . ?
C1_21 C2_21 C11_21 C16_21 16(7) . . . . ?
C1_21 C2_21 C21_21 C22_21 168(3) . . . . ?
C1_21 C2_21 C21_21 C26_21 -9(5) . . . . ?
C2_21 C11_21 C12_21 C13_21 -178(2) . . . . ?
C2_21 C11_21 C12_21 C22_21 0(3) . . . . ?
C2_21 C11_21 C16_21 C15_21 177(3) . . . . ?
C2_21 C21_21 C22_21 C12_21 3(3) . . . . ?
C2_21 C21_21 C22_21 C23_21 -178(2) . . . . ?
C2_21 C21_21 C26_21 C25_21 -179(3) . . . . ?
C11_21 C2_21 C21_21 C22_21 -3(3) . . . . ?
C11_21 C2_21 C21_21 C26_21 180(3) . . . . ?
C11_21 C12_21 C13_21 C14_21 1(2) . . . . ?
C11_21 C12_21 C22_21 C21_21 -2(2) . . . . ?
C11_21 C12_21 C22_21 C23_21 179(2) . . . . ?
C12_21 C11_21 C16_21 C15_21 2(4) . . . . ?
C12_21 C13_21 C14_21 C15_21 -2(3) . . . . ?
C12_21 C22_21 C23_21 C24_21 -178(3) . . . . ?
C13_21 C12_21 C22_21 C21_21 175(2) . . . . ?
C13_21 C12_21 C22_21 C23_21 -3(4) . . . . ?
C13_21 C14_21 C15_21 C16_21 2(4) . . . . ?
C13_21 C14_21 C15_21 C17_21 165(2) . . . . ?
C14_21 C15_21 C16_21 C11_21 -2(4) . . . . ?
C14_21 C15_21 C17_21 C18_21 59(3) . . . . ?
C15_21 C17_21 C18_21 C19_21 60(2) . . . . ?
C16_21 C11_21 C12_21 C13_21 -1(2) . . . . ?
C16_21 C11_21 C12_21 C22_21 177(3) . . . . ?
C16_21 C15_21 C17_21 C18_21 -137.3(19) . . . . ?
C17_21 C15_21 C16_21 C11_21 -166(2) . . . . ?
C17_21 C18_21 C19_21 C1A_21 168.9(17) . . . . ?
C18_21 C19_21 C1A_21 C1B_21 169(2) . . . . ?
C19_21 C1A_21 C1B_21 C1C_21 165.9(19) . . . . ?
C1A_21 C1B_21 C1C_21 C1D_21 140(2) . . . . ?
C1B_21 C1C_21 C1D_21 C1E_21 152(2) . . . . ?
C21_21 C2_21 C11_21 C12_21 1(3) . . . . ?
C21_21 C2_21 C11_21 C16_21 -174(3) . . . . ?
C21_21 C22_21 C23_21 C24_21 3(2) . . . . ?
C22_21 C12_21 C13_21 C14_21 -176(3) . . . . ?
C22_21 C21_21 C26_21 C25_21 4(4) . . . . ?
C22_21 C23_21 C24_21 C25_21 -10(4) . . . . ?
C23_21 C24_21 C25_21 C26_21 13(5) . . . . ?
C23_21 C24_21 C25_21 C27_21 170(3) . . . . ?
C24_21 C25_21 C26_21 C21_21 -10(5) . . . . ?
C24_21 C25_21 C27_21 C28_21 19(4) . . . . ?
C25_21 C27_21 C28_21 C29_21 169(2) . . . . ?
C26_21 C21_21 C22_21 C12_21 -179(3) . . . . ?
C26_21 C21_21 C22_21 C23_21 0(2) . . . . ?
C26_21 C25_21 C27_21 C28_21 178(2) . . . . ?
C27_21 C25_21 C26_21 C21_21 -172(3) . . . . ?
C27_21 C28_21 C29_21 C2A_21 167.3(16) . . . . ?
C28_21 C29_21 C2A_21 C2B_21 -166.2(12) . . . . ?
C29_21 C2A_21 C2B_21 C2C_21 -162.9(16) . . . . ?
C2A_21 C2B_21 C2C_21 C2D_21 178.3(14) . . . . ?
C2B_21 C2C_21 C2D_21 C2E_21 168.8(15) . . . . ?
C1_22 C24'_20 C25'_20 C26'_20 178(3) . . . . ?
C1_22 C2_22 C11_22 C12_22 -178(2) . . . . ?
C1_22 C2_22 C11_22 C16_22 4(5) . . . . ?
C1_22 C2_22 C21_22 C22_22 178(3) . . . . ?
C1_22 C2_22 C21_22 C26_22 -1(5) . . . . ?
C2_22 C11_22 C12_22 C13_22 -177(3) . . . . ?
C2_22 C11_22 C12_22 C22_22 3(2) . . . . ?
C2_22 C11_22 C16_22 C15_22 175(3) . . . . ?
C2_22 C21_22 C22_22 C12_22 -3(2) . . . . ?
C2_22 C21_22 C22_22 C23_22 -179(2) . . . . ?
C2_22 C21_22 C26_22 C25_22 178(3) . . . . ?
C11_22 C2_22 C21_22 C22_22 4(3) . . . . ?
C11_22 C2_22 C21_22 C26_22 -174(3) . . . . ?
C11_22 C12_22 C13_22 C14_22 -2(2) . . . . ?
C11_22 C12_22 C22_22 C21_22 0(2) . . . . ?
C11_22 C12_22 C22_22 C23_22 175(2) . . . . ?
C12_22 C11_22 C16_22 C15_22 -3(3) . . . . ?
C12_22 C13_22 C14_22 C15_22 5(4) . . . . ?
C12_22 C22_22 C23_22 C24_22 -175(3) . . . . ?
C13_22 C12_22 C22_22 C21_22 -180(2) . . . . ?
C13_22 C12_22 C22_22 C23_22 -5(4) . . . . ?
C13_22 C14_22 C15_22 C16_22 -7(4) . . . . ?
C13_22 C14_22 C15_22 C17_22 -179.4(19) . . . . ?
C14_22 C15_22 C16_22 C11_22 6(4) . . . . ?
C14_22 C15_22 C17_22 C18_22 -103(3) . . . . ?
C15_22 C17_22 C18_22 C19_22 -176(2) . . . . ?
C16_22 C11_22 C12_22 C13_22 1(2) . . . . ?
C16_22 C11_22 C12_22 C22_22 -179(3) . . . . ?
C16_22 C15_22 C17_22 C18_22 85(3) . . . . ?
C17_22 C15_22 C16_22 C11_22 178.5(19) . . . . ?
C17_22 C18_22 C19_22 C1A_22 154(2) . . . . ?
C18_22 C19_22 C1A_22 C1B_22 -132(3) . . . . ?
C19_22 C1A_22 C1B_22 C1C_22 171.8(19) . . . . ?
C1A_22 C1B_22 C1C_22 C1D_22 -84(3) . . . . ?
C1B_22 C1C_22 C1D_22 C1E_22 -85(4) . . . . ?
C21_22 C2_22 C11_22 C12_22 -4(3) . . . . ?
C21_22 C2_22 C11_22 C16_22 178(3) . . . . ?
C21_22 C22_22 C23_22 C24_22 0(2) . . . . ?
C22_22 C12_22 C13_22 C14_22 178(3) . . . . ?
C22_22 C21_22 C26_22 C25_22 0(4) . . . . ?
C22_22 C23_22 C24_22 C25_22 1(4) . . . . ?
C23_22 C24_22 C25_22 C26_22 -1(5) . . . . ?
C23_22 C24_22 C25_22 C27_22 174(3) . . . . ?
C24_22 C25_22 C26_22 C21_22 0(5) . . . . ?
C24_22 C25_22 C27_22 C28_22 -22(6) . . . . ?
C25_22 C27_22 C28_22 C29_22 169(2) . . . . ?
C26_22 C21_22 C22_22 C12_22 176(3) . . . . ?
C26_22 C21_22 C22_22 C23_22 0(2) . . . . ?
C26_22 C25_22 C27_22 C28_22 154(3) . . . . ?
C27_22 C25_22 C26_22 C21_22 -176(3) . . . . ?
C27_22 C28_22 C29_22 C2A_22 124(3) . . . . ?
C28_22 C29_22 C2A_22 C2B_22 -164(3) . . . . ?
C29_22 C2A_22 C2B_22 C2C_22 175(3) . . . . ?
C2A_22 C2B_22 C2C_22 C2D_22 -122(3) . . . . ?
C2B_22 C2C_22 C2D_22 C2E_22 -159(3) . . . . ?
